data_4103423
loop_
_publ_author_name
'Beatriz Ballesteros'
'Thomas B. Faust'
'Chin-Fa Lee'
'David A. Leigh'
'Christopher A. Muryn'
'Robin G. Pritchard'
'David Schultz'
'Simon J. Teat'
'Grigore A. Timco'
'Richard E. P. Winpenny'

_publ_section_title
;
 Synthesis, Structure, and Dynamic Properties of Hybrid Organic-Inorganic
 Rotaxanes
;
_journal_name_full 'Journal of the American Chemical Society'
_journal_page_first 15435
_journal_page_last 15444
_journal_paper_doi 10.1021/ja1074773
_journal_volume 132
_journal_year 2010
_chemical_compound_source 'synthesis as described'
_chemical_formula_moiety 'C107 H203.25 Cr7 F8 N3 Ni O37.25'
_chemical_formula_sum 'C107 H203.25 Cr7 F8 N3 Ni O37.25'
_chemical_formula_weight 2702.69
_chemical_name_systematic
;
 ?
;
_space_group_IT_number 14
_symmetry_cell_setting monoclinic
_symmetry_Int_Tables_number 14
_symmetry_space_group_name_Hall '-P 2yn'
_symmetry_space_group_name_H-M 'P 1 21/n 1'
_atom_sites_solution_hydrogens geom
_atom_sites_solution_primary direct
_atom_sites_solution_secondary difmap
_audit_conform_dict_location ftp://ftp.iucr.org/pub/cif_core.dic
_audit_conform_dict_name cif_core.dic
_audit_conform_dict_version 2.3
_audit_creation_date 2009-09-14T17:47:03-00:00
_audit_creation_method 'WinGX routine CIF_UPDATE'
_cell_angle_alpha 90
_cell_angle_beta 94.122(3)
_cell_angle_gamma 90
_cell_formula_units_Z 4
_cell_length_a 16.4959(8)
_cell_length_b 31.4557(15)
_cell_length_c 28.2556(13)
_cell_measurement_reflns_used 0
_cell_measurement_temperature 90(2)
_cell_measurement_theta_max 21
_cell_measurement_theta_min 2
_cell_measurement_wavelength 0.71073
_cell_volume 14623.6(12)
_computing_cell_refinement 'Bruker XSCANS'
_computing_data_collection 'Bruker XSCANS'
_computing_data_reduction 'Bruker SHELXTL'
_computing_molecular_graphics 'Bruker SHELXTL'
_computing_publication_material 'Bruker SHELXTL'
_computing_structure_refinement 'SHELXL-97 (Sheldrick, 1997)'
_computing_structure_solution 'Bruker SHELXTL'
_diffrn_ambient_temperature 90(2)
_diffrn_measured_fraction_theta_full 0.995
_diffrn_measured_fraction_theta_max 0.995
_diffrn_measurement_device_type 'Bruker P4'
_diffrn_measurement_method '\w scans'
_diffrn_radiation_monochromator graphite
_diffrn_radiation_probe x-ray
_diffrn_radiation_type synchrotron
_diffrn_radiation_wavelength 0.7749
_diffrn_reflns_av_R_equivalents 0.0444
_diffrn_reflns_av_unetI/netI 0.026
_diffrn_reflns_limit_h_max 15
_diffrn_reflns_limit_h_min -14
_diffrn_reflns_limit_k_max 29
_diffrn_reflns_limit_k_min -29
_diffrn_reflns_limit_l_max 26
_diffrn_reflns_limit_l_min -26
_diffrn_reflns_number 95939
_diffrn_reflns_theta_full 21
_diffrn_reflns_theta_max 21
_diffrn_reflns_theta_min 3.17
_exptl_absorpt_coefficient_mu 0.702
_exptl_absorpt_correction_T_max 0.9331
_exptl_absorpt_correction_T_min 0.7665
_exptl_absorpt_correction_type multi-scan
_exptl_absorpt_process_details
;
 SADABS (2008),
 Bruker AXS area detector scaling and absorption corection program
;
_exptl_crystal_colour green
_exptl_crystal_density_diffrn 1.228
_exptl_crystal_density_method 'not measured'
_exptl_crystal_description block
_exptl_crystal_F_000 5729
_exptl_crystal_size_max 0.4
_exptl_crystal_size_mid 0.22
_exptl_crystal_size_min 0.1
_refine_diff_density_max 1.075
_refine_diff_density_min -0.488
_refine_diff_density_rms 0.087
_refine_ls_extinction_method none
_refine_ls_goodness_of_fit_ref 1.127
_refine_ls_hydrogen_treatment mixed
_refine_ls_matrix_type full
_refine_ls_number_parameters 1512
_refine_ls_number_reflns 12047
_refine_ls_number_restraints 2854
_refine_ls_restrained_S_all 1.115
_refine_ls_R_factor_all 0.0871
_refine_ls_R_factor_gt 0.0843
_refine_ls_shift/su_max 0.014
_refine_ls_shift/su_mean 0.001
_refine_ls_structure_factor_coef Fsqd
_refine_ls_weighting_details 'calc w=1/[\s^2^(Fo^2^)+(0.0733P)^2^+124.2947P] where P=(Fo^2^+2Fc^2^)/3'
_refine_ls_weighting_scheme calc
_refine_ls_wR_factor_gt 0.2063
_refine_ls_wR_factor_ref 0.2089
_reflns_number_gt 11475
_reflns_number_total 12047
_reflns_threshold_expression >2sigma(I)
_cod_data_source_file ja1074773_si_008.cif
_cod_data_source_block robin
_cod_database_code 4103423

loop_
_symmetry_equiv_pos_as_xyz
'x, y, z'
'-x+1/2, y+1/2, -z+1/2'
'-x, -y, -z'
'x-1/2, -y-1/2, z-1/2'

loop_
_atom_site_label
_atom_site_type_symbol
_atom_site_fract_x
_atom_site_fract_y
_atom_site_fract_z
_atom_site_U_iso_or_equiv
_atom_site_adp_type
_atom_site_occupancy
_atom_site_symmetry_multiplicity
_atom_site_calc_flag
_atom_site_refinement_flags
_atom_site_disorder_assembly
_atom_site_disorder_group
C1 C 0.4512(4) 0.32096(19) 0.1077(2) 0.051(2) Uani 1 1 d DU . .
C2 C 0.5022(4) 0.28358(19) 0.0932(2) 0.076(3) Uani 1 1 d DU . .
C3 C 0.5754(5) 0.2789(3) 0.1275(4) 0.124(4) Uani 1 1 d DU . .
H3A H 0.6098 0.2559 0.117 0.186 Uiso 1 1 calc R . .
H3B H 0.5578 0.2723 0.1591 0.186 Uiso 1 1 calc R . .
H3C H 0.6063 0.3056 0.1289 0.186 Uiso 1 1 calc R . .
C4 C 0.5310(7) 0.2950(3) 0.0446(3) 0.161(5) Uani 1 1 d DU . .
H4A H 0.5674 0.2727 0.0344 0.241 Uiso 1 1 calc R . .
H4B H 0.5601 0.3222 0.0467 0.241 Uiso 1 1 calc R . .
H4C H 0.4839 0.2975 0.0216 0.241 Uiso 1 1 calc R . .
C5 C 0.4544(6) 0.2432(2) 0.0898(4) 0.136(5) Uani 1 1 d DU . .
H5A H 0.4895 0.2199 0.0807 0.204 Uiso 1 1 calc R . .
H5B H 0.4088 0.2463 0.0659 0.204 Uiso 1 1 calc R . .
H5C H 0.4336 0.2368 0.1207 0.204 Uiso 1 1 calc R . .
C6 C 0.1127(4) 0.3851(2) 0.1064(2) 0.054(2) Uani 1 1 d DU . .
C7 C 0.0418(4) 0.4138(2) 0.0879(2) 0.087(3) Uani 1 1 d DU . .
C8 C 0.0734(6) 0.4479(3) 0.0578(4) 0.203(6) Uani 1 1 d DU . .
H8A H 0.1044 0.4352 0.0331 0.304 Uiso 1 1 calc R . .
H8B H 0.1089 0.4669 0.0775 0.304 Uiso 1 1 calc R . .
H8C H 0.0278 0.4643 0.043 0.304 Uiso 1 1 calc R . .
C9 C -0.0203(6) 0.3881(4) 0.0570(5) 0.230(7) Uani 1 1 d DU . .
H9A H 0.0057 0.3766 0.0296 0.346 Uiso 1 1 calc R . .
H9B H -0.0657 0.4065 0.046 0.346 Uiso 1 1 calc R . .
H9C H -0.0406 0.3646 0.0757 0.346 Uiso 1 1 calc R . .
C10 C -0.0031(7) 0.4284(4) 0.1282(4) 0.240(8) Uani 1 1 d DU . .
H10A H -0.049 0.4462 0.1164 0.36 Uiso 1 1 calc R . .
H10B H 0.0332 0.445 0.1501 0.36 Uiso 1 1 calc R . .
H10C H -0.0234 0.4038 0.145 0.36 Uiso 1 1 calc R . .
C11 C 0.3831(4) 0.4130(2) 0.04209(19) 0.051(2) Uani 1 1 d DU . .
C12 C 0.3983(4) 0.4266(2) -0.0083(2) 0.061(2) Uani 1 1 d DU . .
C13 C 0.3917(8) 0.4741(2) -0.0112(4) 0.151(5) Uani 1 1 d DU . .
H13A H 0.4021 0.4835 -0.0433 0.226 Uiso 1 1 calc R . .
H13B H 0.4318 0.487 0.0118 0.226 Uiso 1 1 calc R . .
H13C H 0.3369 0.4829 -0.0039 0.226 Uiso 1 1 calc R . .
C14 C 0.4845(4) 0.4151(3) -0.0178(3) 0.112(4) Uani 1 1 d DU . .
H14A H 0.4941 0.4221 -0.0508 0.169 Uiso 1 1 calc R . .
H14B H 0.493 0.3846 -0.0125 0.169 Uiso 1 1 calc R . .
H14C H 0.5225 0.4312 0.0036 0.169 Uiso 1 1 calc R . .
C15 C 0.3418(6) 0.4046(4) -0.0438(3) 0.190(6) Uani 1 1 d DU . .
H15A H 0.3554 0.4122 -0.0759 0.285 Uiso 1 1 calc R . .
H15B H 0.2858 0.4132 -0.0393 0.285 Uiso 1 1 calc R . .
H15C H 0.3469 0.3737 -0.0395 0.285 Uiso 1 1 calc R . .
C16 C 0.1826(4) 0.2923(2) 0.0498(2) 0.052(2) Uani 1 1 d DU . .
C17 C 0.1659(4) 0.2676(2) 0.0039(2) 0.079(3) Uani 1 1 d DU . .
C18 C 0.2132(7) 0.2846(3) -0.0346(3) 0.178(5) Uani 1 1 d DU . .
H18A H 0.2028 0.2671 -0.0632 0.268 Uiso 1 1 calc R . .
H18B H 0.2713 0.2838 -0.0246 0.268 Uiso 1 1 calc R . .
H18C H 0.1967 0.314 -0.0416 0.268 Uiso 1 1 calc R . .
C19 C 0.2044(9) 0.2233(3) 0.0128(4) 0.223(8) Uani 1 1 d DU . .
H19A H 0.1954 0.2059 -0.0159 0.334 Uiso 1 1 calc R . .
H19B H 0.1793 0.2094 0.0391 0.334 Uiso 1 1 calc R . .
H19C H 0.2629 0.2264 0.0207 0.334 Uiso 1 1 calc R . .
C20 C 0.0803(5) 0.2573(5) -0.0050(4) 0.240(7) Uani 1 1 d DU . .
H20A H 0.0726 0.2403 -0.0341 0.359 Uiso 1 1 calc R . .
H20B H 0.0486 0.2835 -0.0087 0.359 Uiso 1 1 calc R . .
H20C H 0.062 0.2409 0.0218 0.359 Uiso 1 1 calc R . .
C21 C 0.1588(4) 0.22263(18) 0.2046(3) 0.053(2) Uani 1 1 d DU . .
C22 C 0.1755(4) 0.17526(19) 0.2020(2) 0.073(3) Uani 1 1 d DU . .
C23 C 0.0959(4) 0.1547(2) 0.1840(3) 0.075(3) Uani 1 1 d DU . .
H23A H 0.1034 0.1239 0.1816 0.112 Uiso 1 1 calc R . .
H23B H 0.0787 0.1662 0.1526 0.112 Uiso 1 1 calc R . .
H23C H 0.0542 0.1607 0.2061 0.112 Uiso 1 1 calc R . .
C24 C 0.2017(6) 0.1572(3) 0.2502(3) 0.135(4) Uani 1 1 d DU . .
H24A H 0.2094 0.1264 0.2476 0.202 Uiso 1 1 calc R . .
H24B H 0.1597 0.163 0.2722 0.202 Uiso 1 1 calc R . .
H24C H 0.2529 0.1705 0.2622 0.202 Uiso 1 1 calc R . .
C25 C 0.2394(5) 0.1675(3) 0.1676(4) 0.150(5) Uani 1 1 d DU . .
H25A H 0.2484 0.1369 0.1646 0.224 Uiso 1 1 calc R . .
H25B H 0.2902 0.1813 0.1792 0.224 Uiso 1 1 calc R . .
H25C H 0.2211 0.1793 0.1365 0.224 Uiso 1 1 calc R . .
C26 C -0.0297(3) 0.2731(2) 0.1689(2) 0.054(2) Uani 1 1 d DU . .
C27 C -0.1121(3) 0.2591(2) 0.1466(2) 0.065(2) Uani 1 1 d DU . .
C28 C -0.1771(4) 0.2668(4) 0.1803(3) 0.120(4) Uani 1 1 d DU . .
H28A H -0.2295 0.2568 0.1659 0.181 Uiso 1 1 calc R . .
H28B H -0.1806 0.2973 0.187 0.181 Uiso 1 1 calc R . .
H28C H -0.1637 0.2513 0.2099 0.181 Uiso 1 1 calc R . .
C29 C -0.1068(6) 0.2123(2) 0.1364(4) 0.151(5) Uani 1 1 d DU . .
H29A H -0.1593 0.2022 0.1223 0.226 Uiso 1 1 calc R . .
H29B H -0.0929 0.1969 0.1661 0.226 Uiso 1 1 calc R . .
H29C H -0.0647 0.2073 0.1143 0.226 Uiso 1 1 calc R . .
C30 C -0.1331(6) 0.2844(3) 0.1025(3) 0.148(5) Uani 1 1 d DU . .
H30A H -0.1857 0.2749 0.0879 0.222 Uiso 1 1 calc R . .
H30B H -0.0911 0.2803 0.0802 0.222 Uiso 1 1 calc R . .
H30C H -0.1364 0.3146 0.1107 0.222 Uiso 1 1 calc R . .
C31 C 0.0118(4) 0.2568(2) 0.3478(2) 0.058(2) Uani 1 1 d DU . .
C32 C -0.0431(4) 0.2255(2) 0.3702(2) 0.065(2) Uani 1 1 d DU . .
C33 C -0.0506(7) 0.2348(4) 0.4215(3) 0.201(6) Uani 1 1 d DU . .
H33A H -0.0887 0.2146 0.4343 0.302 Uiso 1 1 calc R . .
H33B H -0.0708 0.2638 0.425 0.302 Uiso 1 1 calc R . .
H33C H 0.0028 0.232 0.4388 0.302 Uiso 1 1 calc R . .
C34 C -0.1281(4) 0.2296(4) 0.3462(4) 0.161(5) Uani 1 1 d DU . .
H34A H -0.1644 0.2094 0.3606 0.241 Uiso 1 1 calc R . .
H34B H -0.1266 0.2233 0.3123 0.241 Uiso 1 1 calc R . .
H34C H -0.148 0.2586 0.3503 0.241 Uiso 1 1 calc R . .
C35 C -0.0129(7) 0.1822(2) 0.3622(5) 0.233(6) Uani 1 1 d DU . .
H35A H -0.0494 0.1614 0.3755 0.349 Uiso 1 1 calc R . .
H35B H 0.0418 0.1791 0.3777 0.349 Uiso 1 1 calc R . .
H35C H -0.0112 0.1772 0.3281 0.349 Uiso 1 1 calc R . .
C36 C 0.0167(4) 0.3661(2) 0.3073(2) 0.051(2) Uani 1 1 d DU . .
C37 C -0.0458(3) 0.40156(19) 0.3047(2) 0.058(2) Uani 1 1 d DU . .
C38 C -0.0418(6) 0.4257(3) 0.2586(3) 0.107(4) Uani 1 1 d DU . .
H38A H -0.0816 0.4489 0.2574 0.16 Uiso 1 1 calc R . .
H38B H -0.0542 0.4064 0.2319 0.16 Uiso 1 1 calc R . .
H38C H 0.0129 0.4374 0.2568 0.16 Uiso 1 1 calc R . .
C39 C -0.1281(4) 0.3804(3) 0.3045(3) 0.081(3) Uani 1 1 d DU . .
H39A H -0.1707 0.4022 0.3036 0.122 Uiso 1 1 calc R . .
H39B H -0.1307 0.3632 0.3333 0.122 Uiso 1 1 calc R . .
H39C H -0.1363 0.362 0.2766 0.122 Uiso 1 1 calc R . .
C40 C -0.0341(5) 0.4309(3) 0.3466(3) 0.092(3) Uani 1 1 d DU . .
H40A H -0.0753 0.4533 0.344 0.138 Uiso 1 1 calc R . .
H40B H 0.0202 0.4437 0.3473 0.138 Uiso 1 1 calc R . .
H40C H -0.0394 0.4147 0.3759 0.138 Uiso 1 1 calc R . .
C41 C 0.1796(4) 0.3485(2) 0.46437(19) 0.061(2) Uani 1 1 d DU . .
C42 C 0.1512(4) 0.3543(2) 0.5141(2) 0.072(3) Uani 1 1 d DU . .
C43 C 0.1884(6) 0.3939(3) 0.5360(3) 0.126(4) Uani 1 1 d DU . .
H43A H 0.1706 0.3975 0.5681 0.189 Uiso 1 1 calc R . .
H43B H 0.1712 0.4186 0.5166 0.189 Uiso 1 1 calc R . .
H43C H 0.2478 0.3916 0.5375 0.189 Uiso 1 1 calc R . .
C44 C 0.0602(4) 0.3539(4) 0.5138(3) 0.115(4) Uani 1 1 d DU . .
H44A H 0.0439 0.3571 0.5463 0.173 Uiso 1 1 calc R . .
H44B H 0.0393 0.327 0.5005 0.173 Uiso 1 1 calc R . .
H44C H 0.0378 0.3775 0.4943 0.173 Uiso 1 1 calc R . .
C45 C 0.1827(6) 0.3165(3) 0.5433(3) 0.124(4) Uani 1 1 d DU . .
H45A H 0.1652 0.3188 0.5756 0.186 Uiso 1 1 calc R . .
H45B H 0.2422 0.316 0.5444 0.186 Uiso 1 1 calc R . .
H45C H 0.1611 0.2902 0.5287 0.186 Uiso 1 1 calc R . .
C46 C 0.2891(4) 0.27093(19) 0.4016(2) 0.059(2) Uani 1 1 d DU . .
C47 C 0.3157(4) 0.2260(2) 0.4144(2) 0.083(3) Uani 1 1 d DU . .
C48 C 0.4055(5) 0.2209(4) 0.4099(5) 0.222(7) Uani 1 1 d DU . .
H48A H 0.4211 0.1913 0.4167 0.333 Uiso 1 1 calc R . .
H48B H 0.4355 0.2397 0.4326 0.333 Uiso 1 1 calc R . .
H48C H 0.4185 0.2282 0.3776 0.333 Uiso 1 1 calc R . .
C49 C 0.2719(6) 0.1942(3) 0.3828(3) 0.111(4) Uani 1 1 d DU . .
H49A H 0.2915 0.1656 0.3913 0.166 Uiso 1 1 calc R . .
H49B H 0.282 0.2002 0.3497 0.166 Uiso 1 1 calc R . .
H49C H 0.2134 0.1959 0.3867 0.166 Uiso 1 1 calc R . .
C50 C 0.2959(10) 0.2182(3) 0.4649(3) 0.230(9) Uani 1 1 d DU . .
H50A H 0.3113 0.1891 0.474 0.346 Uiso 1 1 calc R . .
H50B H 0.2375 0.2221 0.4675 0.346 Uiso 1 1 calc R . .
H50C H 0.3262 0.2384 0.4859 0.346 Uiso 1 1 calc R . .
C51 C 0.3198(4) 0.4554(2) 0.3958(2) 0.046(2) Uani 1 1 d DU . .
C52 C 0.2664(3) 0.4938(2) 0.4051(2) 0.058(2) Uani 1 1 d DU . .
C53 C 0.2781(5) 0.5026(3) 0.4582(2) 0.079(3) Uani 1 1 d DU . .
H53A H 0.2455 0.5274 0.466 0.119 Uiso 1 1 calc R . .
H53B H 0.3356 0.5084 0.4669 0.119 Uiso 1 1 calc R . .
H53C H 0.2607 0.4778 0.4758 0.119 Uiso 1 1 calc R . .
C54 C 0.2913(4) 0.5317(2) 0.3773(3) 0.068(3) Uani 1 1 d DU . .
H54A H 0.258 0.5563 0.3849 0.102 Uiso 1 1 calc R . .
H54B H 0.2832 0.5256 0.3432 0.102 Uiso 1 1 calc R . .
H54C H 0.3487 0.5381 0.3855 0.102 Uiso 1 1 calc R . .
C55 C 0.1787(3) 0.4820(3) 0.3918(3) 0.085(3) Uani 1 1 d DU . .
H55A H 0.1434 0.506 0.3986 0.127 Uiso 1 1 calc R . .
H55B H 0.1638 0.4572 0.4103 0.127 Uiso 1 1 calc R . .
H55C H 0.1721 0.4752 0.3579 0.127 Uiso 1 1 calc R . .
C56 C 0.4682(4) 0.3916(2) 0.46236(18) 0.0417(19) Uani 1 1 d DU . .
C57 C 0.5126(3) 0.39643(18) 0.51169(18) 0.0418(19) Uani 1 1 d DU . .
C58 C 0.6027(3) 0.3909(2) 0.5066(2) 0.058(2) Uani 1 1 d DU . .
H58A H 0.6326 0.3954 0.5374 0.087 Uiso 1 1 calc R . .
H58B H 0.6207 0.4116 0.4837 0.087 Uiso 1 1 calc R . .
H58C H 0.613 0.3621 0.4953 0.087 Uiso 1 1 calc R . .
C59 C 0.4964(4) 0.44164(19) 0.5280(2) 0.061(2) Uani 1 1 d DU . .
H59A H 0.5245 0.4464 0.5593 0.091 Uiso 1 1 calc R . .
H59B H 0.4378 0.4457 0.53 0.091 Uiso 1 1 calc R . .
H59C H 0.5164 0.4619 0.5052 0.091 Uiso 1 1 calc R . .
C60 C 0.4807(5) 0.3657(2) 0.5464(2) 0.078(3) Uani 1 1 d DU . .
H60A H 0.5087 0.3703 0.5777 0.117 Uiso 1 1 calc R . .
H60B H 0.4903 0.3366 0.5359 0.117 Uiso 1 1 calc R . .
H60C H 0.4222 0.3703 0.5481 0.117 Uiso 1 1 calc R . .
C61 C 0.6036(4) 0.4726(2) 0.3388(2) 0.052(2) Uani 1 1 d DU . .
C62 C 0.6683(4) 0.5044(2) 0.3568(2) 0.069(2) Uani 1 1 d DU . .
C63 C 0.6288(5) 0.5481(2) 0.3581(3) 0.098(3) Uani 1 1 d DU . .
H63A H 0.5851 0.5474 0.3798 0.147 Uiso 1 1 calc R . .
H63B H 0.6062 0.5557 0.3262 0.147 Uiso 1 1 calc R . .
H63C H 0.6696 0.5692 0.3691 0.147 Uiso 1 1 calc R . .
C64 C 0.7366(4) 0.5057(3) 0.3242(3) 0.115(4) Uani 1 1 d DU . .
H64A H 0.716 0.5165 0.293 0.172 Uiso 1 1 calc R . .
H64B H 0.7583 0.477 0.3206 0.172 Uiso 1 1 calc R . .
H64C H 0.7797 0.5245 0.3376 0.172 Uiso 1 1 calc R . .
C65 C 0.6958(6) 0.4923(3) 0.4067(3) 0.139(4) Uani 1 1 d DU . .
H65A H 0.6488 0.4915 0.4261 0.208 Uiso 1 1 calc R . .
H65B H 0.7352 0.5132 0.4199 0.208 Uiso 1 1 calc R . .
H65C H 0.7212 0.4641 0.4068 0.208 Uiso 1 1 calc R . .
C66 C 0.5845(3) 0.35880(18) 0.3252(2) 0.0417(19) Uani 1 1 d DU . .
C67 C 0.6333(4) 0.31877(19) 0.3391(2) 0.054(2) Uani 1 1 d DU . .
C68 C 0.6980(4) 0.3298(2) 0.3778(2) 0.063(2) Uani 1 1 d DU . .
H68A H 0.6721 0.3399 0.4059 0.094 Uiso 1 1 calc R . .
H68B H 0.7331 0.3522 0.3665 0.094 Uiso 1 1 calc R . .
H68C H 0.7306 0.3045 0.3861 0.094 Uiso 1 1 calc R . .
C69 C 0.6716(5) 0.3005(2) 0.2969(2) 0.078(3) Uani 1 1 d DU . .
H69A H 0.7026 0.275 0.3066 0.117 Uiso 1 1 calc R . .
H69B H 0.7083 0.3216 0.2844 0.117 Uiso 1 1 calc R . .
H69C H 0.6291 0.2931 0.2723 0.117 Uiso 1 1 calc R . .
C70 C 0.5725(4) 0.2878(2) 0.3580(3) 0.083(3) Uani 1 1 d DU . .
H70A H 0.5495 0.3001 0.386 0.124 Uiso 1 1 calc R . .
H70B H 0.6 0.2611 0.3668 0.124 Uiso 1 1 calc R . .
H70C H 0.5288 0.2824 0.3334 0.124 Uiso 1 1 calc R . .
C71 C 0.4646(3) 0.49262(17) 0.1907(2) 0.0381(18) Uani 1 1 d DU . .
C72 C 0.4688(3) 0.54057(17) 0.1844(2) 0.049(2) Uani 1 1 d DU . .
C73 C 0.4091(4) 0.5555(2) 0.1449(2) 0.069(3) Uani 1 1 d DU . .
H73A H 0.4134 0.5864 0.1415 0.103 Uiso 1 1 calc R . .
H73B H 0.3538 0.548 0.1523 0.103 Uiso 1 1 calc R . .
H73C H 0.4215 0.5418 0.1151 0.103 Uiso 1 1 calc R . .
C74 C 0.5553(4) 0.5502(2) 0.1718(3) 0.070(3) Uani 1 1 d DU . .
H74A H 0.5619 0.5809 0.1681 0.105 Uiso 1 1 calc R . .
H74B H 0.5656 0.5359 0.142 0.105 Uiso 1 1 calc R . .
H74C H 0.5939 0.5399 0.1971 0.105 Uiso 1 1 calc R . .
C75 C 0.4536(5) 0.5627(2) 0.2302(2) 0.085(3) Uani 1 1 d DU . .
H75A H 0.4579 0.5935 0.2259 0.128 Uiso 1 1 calc R . .
H75B H 0.4939 0.5533 0.2551 0.128 Uiso 1 1 calc R . .
H75C H 0.3989 0.5556 0.2392 0.128 Uiso 1 1 calc R . .
C76 C 0.6282(3) 0.4241(2) 0.1672(2) 0.0458(19) Uani 1 1 d DU . .
C77 C 0.7133(4) 0.4254(2) 0.1499(2) 0.071(3) Uani 1 1 d DU . .
C78 C 0.7081(6) 0.4203(6) 0.0983(3) 0.268(11) Uani 1 1 d DU . .
H78A H 0.7627 0.422 0.0869 0.402 Uiso 1 1 calc R . .
H78B H 0.674 0.4429 0.0836 0.402 Uiso 1 1 calc R . .
H78C H 0.6841 0.3926 0.0899 0.402 Uiso 1 1 calc R . .
C79 C 0.7653(5) 0.3907(3) 0.1731(4) 0.169(6) Uani 1 1 d DU . .
H79A H 0.8206 0.3927 0.1626 0.253 Uiso 1 1 calc R . .
H79B H 0.7421 0.3629 0.1641 0.253 Uiso 1 1 calc R . .
H79C H 0.767 0.3939 0.2077 0.253 Uiso 1 1 calc R . .
C80 C 0.7544(6) 0.4656(3) 0.1666(6) 0.274(8) Uani 1 1 d DU . .
H80A H 0.8095 0.4664 0.1558 0.41 Uiso 1 1 calc R . .
H80B H 0.7573 0.4666 0.2014 0.41 Uiso 1 1 calc R . .
H80C H 0.7234 0.4901 0.1537 0.41 Uiso 1 1 calc R . .
C81 C 0.0076(5) 0.5982(4) 0.1589(4) 0.085(4) Uani 0.692(3) 1 d PDU A 1
C82 C -0.0693(5) 0.5994(3) 0.1257(3) 0.098(5) Uani 0.692(3) 1 d PDU A 1
C83 C -0.1207(7) 0.5616(4) 0.1368(5) 0.153(8) Uani 0.692(3) 1 d PDU A 1
H83A H -0.1391 0.5645 0.1689 0.23 Uiso 0.692(3) 1 calc PR A 1
H83B H -0.0885 0.5355 0.135 0.23 Uiso 0.692(3) 1 calc PR A 1
H83C H -0.168 0.5601 0.1138 0.23 Uiso 0.692(3) 1 calc PR A 1
C84 C -0.0527(9) 0.5982(5) 0.0744(3) 0.132(7) Uani 0.692(3) 1 d PDU A 1
H84A H -0.1042 0.5964 0.055 0.197 Uiso 0.692(3) 1 calc PR A 1
H84B H -0.0192 0.5733 0.0684 0.197 Uiso 0.692(3) 1 calc PR A 1
H84C H -0.0238 0.6241 0.0663 0.197 Uiso 0.692(3) 1 calc PR A 1
C85 C -0.1124(8) 0.6407(3) 0.1344(5) 0.135(7) Uani 0.692(3) 1 d PDU A 1
H85A H -0.129 0.6412 0.167 0.202 Uiso 0.692(3) 1 calc PR A 1
H85B H -0.1606 0.6431 0.1122 0.202 Uiso 0.692(3) 1 calc PR A 1
H85C H -0.0756 0.6645 0.1297 0.202 Uiso 0.692(3) 1 calc PR A 1
C86 C 0.1549(7) 0.5714(3) 0.1751(4) 0.125(4) Uani 1 1 d DU . .
H86A H 0.2019 0.5703 0.1553 0.15 Uiso 0.692(3) 1 calc PR A 1
H86B H 0.1657 0.5934 0.1998 0.15 Uiso 0.692(3) 1 calc PR A 1
H86C H 0.1977 0.5872 0.1925 0.15 Uiso 0.308(3) 1 d PR A 2
H86D H 0.1054 0.5882 0.1722 0.15 Uiso 0.308(3) 1 d PR A 2
C87 C 0.1432(9) 0.5295(5) 0.1976(5) 0.192(7) Uani 1 1 d DU A .
H87A H 0.0973 0.5315 0.2182 0.231 Uiso 1 1 calc R . .
H87B H 0.1282 0.5083 0.1725 0.231 Uiso 1 1 calc R . .
C88 C 0.2101(7) 0.5154(3) 0.2238(5) 0.137(5) Uani 1 1 d DU . .
H88A H 0.2219 0.5352 0.2506 0.164 Uiso 1 1 calc R A .
H88B H 0.257 0.516 0.2039 0.164 Uiso 1 1 calc R . .
C89 C 0.2023(7) 0.4706(3) 0.2437(5) 0.147(5) Uani 1 1 d DU A .
H89A H 0.204 0.4735 0.2787 0.176 Uiso 1 1 calc R . .
H89B H 0.147 0.4606 0.2333 0.176 Uiso 1 1 calc R . .
C90 C 0.2557(6) 0.4375(3) 0.2343(3) 0.103(3) Uani 1 1 d DU . .
H90A H 0.3109 0.4497 0.2398 0.123 Uiso 1 1 calc R A .
H90B H 0.2475 0.4324 0.1997 0.123 Uiso 1 1 calc R . .
C91 C 0.2597(4) 0.3965(2) 0.2556(2) 0.053(2) Uani 1 1 d DU A .
H91A H 0.2055 0.3832 0.2498 0.064 Uiso 1 1 calc R . .
H91B H 0.2686 0.4008 0.2904 0.064 Uiso 1 1 calc R . .
C92 C 0.3257(4) 0.3240(2) 0.2605(2) 0.053(2) Uani 1 1 d DU A .
H92A H 0.2713 0.3108 0.2558 0.064 Uiso 1 1 calc R . .
H92B H 0.3384 0.3264 0.2952 0.064 Uiso 1 1 calc R . .
C93 C 0.3833(6) 0.2943(3) 0.2427(3) 0.090(3) Uani 1 1 d DU . .
H93A H 0.3733 0.2931 0.2078 0.108 Uiso 1 1 calc R . .
H93B H 0.4384 0.3063 0.2495 0.108 Uiso 1 1 calc R . .
C94 C 0.3844(5) 0.2515(3) 0.2602(3) 0.092(3) Uani 1 1 d DU A .
H94A H 0.3896 0.2536 0.2952 0.11 Uiso 1 1 calc R . .
H94B H 0.3297 0.2397 0.2516 0.11 Uiso 1 1 calc R . .
C95 C 0.4410(6) 0.2195(3) 0.2480(5) 0.134(5) Uani 1 1 d DU . .
H95A H 0.4405 0.1994 0.275 0.161 Uiso 0.692(3) 1 calc PR A 1
H95B H 0.4112 0.2046 0.2212 0.161 Uiso 0.692(3) 1 calc PR A 1
H95X H 0.4924 0.2341 0.2463 0.161 Uiso 0.308(3) 1 d PR A 2
H95Z H 0.424 0.2112 0.2157 0.161 Uiso 0.308(3) 1 d PR A 2
N3 N 0.5491(7) 0.1436(3) 0.2142(3) 0.106(4) Uani 0.692(3) 1 d PDU A 1
H3 H 0.541 0.1294 0.2403 0.127 Uiso 0.692(3) 1 calc PR A 1
O34 O 0.5587(7) 0.1400(4) 0.1353(3) 0.138(4) Uani 0.692(3) 1 d PDU A 1
C96 C 0.5156(9) 0.2176(5) 0.2369(8) 0.202(10) Uiso 0.692(3) 1 d PD A 1
H96A H 0.5456 0.2271 0.2666 0.243 Uiso 0.692(3) 1 calc PR A 1
H96B H 0.5184 0.242 0.2149 0.243 Uiso 0.692(3) 1 calc PR A 1
C97 C 0.5733(10) 0.1876(4) 0.2178(7) 0.153(7) Uiso 0.692(3) 1 d PD A 1
H97A H 0.5851 0.1975 0.1857 0.183 Uiso 0.692(3) 1 calc PR A 1
H97B H 0.6248 0.1891 0.238 0.183 Uiso 0.692(3) 1 calc PR A 1
C98 C 0.5380(8) 0.1227(3) 0.1697(4) 0.107(5) Uani 0.692(3) 1 d PDU A 1
C99 C 0.5094(5) 0.0766(3) 0.1719(3) 0.090(4) Uani 0.692(3) 1 d PDU A 1
C100 C 0.4230(5) 0.0786(4) 0.1840(4) 0.091(5) Uani 0.692(3) 1 d PDU A 1
H10D H 0.3898 0.0914 0.1576 0.137 Uiso 0.692(3) 1 calc PR A 1
H10E H 0.4191 0.0959 0.2126 0.137 Uiso 0.692(3) 1 calc PR A 1
H10F H 0.4033 0.0498 0.1898 0.137 Uiso 0.692(3) 1 calc PR A 1
C101 C 0.5585(7) 0.0530(4) 0.2094(4) 0.118(5) Uani 0.692(3) 1 d PDU A 1
H10G H 0.5397 0.0235 0.2103 0.177 Uiso 0.692(3) 1 calc PR A 1
H10H H 0.5524 0.0665 0.2402 0.177 Uiso 0.692(3) 1 calc PR A 1
H10I H 0.6159 0.0535 0.2024 0.177 Uiso 0.692(3) 1 calc PR A 1
C102 C 0.5248(8) 0.0563(4) 0.1254(3) 0.106(5) Uani 0.692(3) 1 d PDU A 1
H10J H 0.4908 0.07 0.0999 0.158 Uiso 0.692(3) 1 calc PR A 1
H10K H 0.5114 0.026 0.1265 0.158 Uiso 0.692(3) 1 calc PR A 1
H10L H 0.5822 0.0596 0.1193 0.158 Uiso 0.692(3) 1 calc PR A 1
N3B N 0.5175(8) 0.1392(4) 0.3450(6) 0.059(5) Uiso 0.308(3) 1 d PD A 2
H3B1 H 0.4845 0.1271 0.364 0.071 Uiso 0.308(3) 1 calc PR A 2
O34B O 0.6359(11) 0.1368(6) 0.3110(7) 0.127(8) Uiso 0.308(3) 1 d PD A 2
C96B C 0.4611(15) 0.1789(6) 0.2734(6) 0.067(7) Uiso 0.308(3) 1 d PD A 2
H96C H 0.4107 0.1617 0.2725 0.08 Uiso 0.308(3) 1 calc PR A 2
H96D H 0.5 0.1633 0.2548 0.08 Uiso 0.308(3) 1 calc PR A 2
C97B C 0.4953(13) 0.1798(5) 0.3232(6) 0.061(7) Uiso 0.308(3) 1 d PD A 2
H97C H 0.5444 0.198 0.3248 0.073 Uiso 0.308(3) 1 calc PR A 2
H97D H 0.4552 0.1936 0.3426 0.073 Uiso 0.308(3) 1 calc PR A 2
C98B C 0.5912(9) 0.1189(3) 0.3360(6) 0.099(10) Uiso 0.308(3) 1 d PD A 2
C99B C 0.6116(6) 0.0749(3) 0.3559(4) 0.060(8) Uiso 0.308(3) 1 d PD A 2
C200 C 0.6068(15) 0.0437(5) 0.3155(5) 0.120(12) Uiso 0.308(3) 1 d PD A 2
H20D H 0.6438 0.0525 0.2917 0.181 Uiso 0.308(3) 1 calc PR A 2
H20E H 0.5511 0.0428 0.301 0.181 Uiso 0.308(3) 1 calc PR A 2
H20F H 0.6224 0.0154 0.3274 0.181 Uiso 0.308(3) 1 calc PR A 2
C201 C 0.6982(7) 0.0757(8) 0.3773(8) 0.123(12) Uiso 0.308(3) 1 d PD A 2
H20G H 0.7346 0.0842 0.353 0.185 Uiso 0.308(3) 1 calc PR A 2
H20H H 0.7135 0.0474 0.3893 0.185 Uiso 0.308(3) 1 calc PR A 2
H20I H 0.7028 0.0962 0.4035 0.185 Uiso 0.308(3) 1 calc PR A 2
C202 C 0.5559(10) 0.0630(8) 0.3931(6) 0.117(12) Uiso 0.308(3) 1 d PD A 2
H20J H 0.4999 0.0617 0.379 0.176 Uiso 0.308(3) 1 calc PR A 2
H20K H 0.5596 0.0844 0.4184 0.176 Uiso 0.308(3) 1 calc PR A 2
H20L H 0.5716 0.0352 0.4064 0.176 Uiso 0.308(3) 1 calc PR A 2
Ni1 Ni 0.45320(5) 0.41025(3) 0.14200(3) 0.0449(3) Uani 1 1 d U . .
Cr2 Cr 0.54000(6) 0.42326(3) 0.25349(3) 0.0364(3) Uani 1 1 d U . .
Cr3 Cr 0.46863(6) 0.42051(3) 0.36241(3) 0.0390(3) Uani 1 1 d U . .
Cr4 Cr 0.32382(6) 0.36063(4) 0.40871(3) 0.0458(3) Uani 1 1 d U . .
Cr5 Cr 0.14252(6) 0.32068(4) 0.36711(3) 0.0496(3) Uani 1 1 d U . .
Cr6 Cr 0.06953(6) 0.28808(4) 0.25739(3) 0.0446(3) Uani 1 1 d U . .
Cr7 Cr 0.13618(6) 0.30041(4) 0.14777(3) 0.0479(3) Uani 1 1 d U . .
Cr8 Cr 0.28375(6) 0.35694(3) 0.09915(3) 0.0426(3) Uani 1 1 d U . .
F1 F 0.46816(19) 0.39316(10) 0.20923(11) 0.0386(9) Uani 1 1 d U . .
F2 F 0.45021(19) 0.42470(11) 0.29471(10) 0.0386(9) Uani 1 1 d U . .
F3 F 0.39422(19) 0.37290(11) 0.35936(10) 0.0401(10) Uani 1 1 d U . .
F4 F 0.2332(2) 0.35817(12) 0.36176(11) 0.0464(10) Uani 1 1 d U . .
F5 F 0.15670(19) 0.30014(11) 0.30395(11) 0.0409(10) Uani 1 1 d U . .
F6 F 0.12480(19) 0.32023(10) 0.21167(10) 0.0375(9) Uani 1 1 d U . .
F7 F 0.24319(19) 0.32322(10) 0.15091(10) 0.0358(9) Uani 1 1 d U . .
F8 F 0.33956(19) 0.39294(10) 0.14625(10) 0.0388(9) Uani 1 1 d U . .
N1 N 0.0789(6) 0.5822(4) 0.1449(4) 0.106(4) Uani 0.692(3) 1 d PDU A 1
H1 H 0.0807 0.5777 0.1142 0.127 Uiso 0.692(3) 1 calc PR A 1
N2 N 0.3188(4) 0.3660(2) 0.2423(3) 0.087(2) Uani 1 1 d DU . .
H2A H 0.3115 0.3634 0.2098 0.104 Uiso 1 1 calc R A .
H2B H 0.3688 0.3785 0.2486 0.104 Uiso 1 1 calc R . .
O1 O 0.3746(3) 0.31770(16) 0.09800(18) 0.0724(16) Uani 1 1 d U . .
O2 O 0.4873(3) 0.35263(14) 0.12475(15) 0.0476(13) Uani 1 1 d U . .
O3 O 0.1829(3) 0.39526(14) 0.09967(16) 0.0595(15) Uani 1 1 d U . .
O4 O 0.0898(3) 0.35072(19) 0.12153(18) 0.0753(17) Uani 1 1 d U . .
O5 O 0.3209(3) 0.39101(18) 0.04712(16) 0.0792(17) Uani 1 1 d U . .
O6 O 0.4338(2) 0.42587(13) 0.07445(14) 0.0425(12) Uani 1 1 d U . .
O7 O 0.2264(3) 0.32163(17) 0.05031(15) 0.0727(16) Uani 1 1 d U . .
O8 O 0.1481(3) 0.2772(2) 0.08487(17) 0.0959(19) Uani 1 1 d U . .
O9 O 0.1773(3) 0.24577(15) 0.17203(19) 0.0735(16) Uani 1 1 d U . .
O10 O 0.1224(3) 0.23545(14) 0.24001(16) 0.0570(14) Uani 1 1 d U . .
O11 O 0.0275(3) 0.2755(2) 0.14281(16) 0.093(2) Uani 1 1 d U . .
O12 O -0.0227(3) 0.27633(17) 0.21194(16) 0.0616(15) Uani 1 1 d U . .
O13 O 0.0138(3) 0.25477(17) 0.30338(16) 0.0725(16) Uani 1 1 d U . .
O14 O 0.0517(3) 0.28268(16) 0.37438(15) 0.0597(15) Uani 1 1 d U . .
O15 O 0.0121(3) 0.33962(16) 0.27445(15) 0.0560(14) Uani 1 1 d U . .
O16 O 0.0689(3) 0.36540(15) 0.34230(15) 0.0549(14) Uani 1 1 d U . .
O17 O 0.1271(3) 0.34137(17) 0.43140(15) 0.0650(16) Uani 1 1 d U . .
O18 O 0.2561(3) 0.35005(16) 0.46077(14) 0.0568(14) Uani 1 1 d U . .
O19 O 0.2131(3) 0.27520(15) 0.39235(15) 0.0594(15) Uani 1 1 d U . .
O20 O 0.3414(3) 0.29955(15) 0.40187(15) 0.0543(14) Uani 1 1 d U . .
O21 O 0.3021(3) 0.42094(15) 0.41649(14) 0.0485(13) Uani 1 1 d U . .
O22 O 0.3787(2) 0.45972(14) 0.36958(14) 0.0435(12) Uani 1 1 d U . .
O23 O 0.4143(3) 0.36333(15) 0.45669(14) 0.0507(13) Uani 1 1 d U . .
O24 O 0.4882(2) 0.41751(14) 0.43155(13) 0.0433(12) Uani 1 1 d U . .
O25 O 0.5441(3) 0.46795(14) 0.36379(14) 0.0468(13) Uani 1 1 d U . .
O26 O 0.6131(2) 0.45413(14) 0.29967(15) 0.0469(13) Uani 1 1 d U . .
O27 O 0.5566(2) 0.37971(14) 0.35868(14) 0.0439(13) Uani 1 1 d U . .
O28 O 0.5763(2) 0.36853(13) 0.28168(14) 0.0440(13) Uani 1 1 d U . .
O29 O 0.5072(2) 0.47854(13) 0.22682(14) 0.0414(12) Uani 1 1 d U . .
O30 O 0.4270(2) 0.46980(13) 0.16046(14) 0.0385(12) Uani 1 1 d U . .
O31 O 0.6291(2) 0.41968(14) 0.21229(15) 0.0481(13) Uani 1 1 d U . .
O32 O 0.5683(2) 0.42754(14) 0.13914(14) 0.0421(12) Uani 1 1 d U . .
O33 O 0.0051(6) 0.6100(4) 0.2007(3) 0.127(4) Uani 0.692(3) 1 d PU A 1
O33B O 0.1142(10) 0.6161(5) 0.1044(6) 0.066(5) Uiso 0.308(3) 1 d P A 2
N1B N 0.1810(11) 0.5563(6) 0.1259(6) 0.054(5) Uiso 0.308(3) 1 d P A 2
H1B H 0.2045 0.5317 0.1208 0.065 Uiso 0.308(3) 1 calc PR A 2
C81B C 0.1635(11) 0.5843(7) 0.0942(3) 0.080(8) Uiso 0.308(3) 1 d PD A 2
C82B C 0.1828(5) 0.5794(3) 0.0426(3) 0.069(8) Uiso 0.308(3) 1 d PD A 2
C83B C 0.2738(5) 0.5812(6) 0.0397(7) 0.042(6) Uiso 0.308(3) 1 d PD A 2
H83D H 0.2994 0.5583 0.0589 0.063 Uiso 0.308(3) 1 calc PR A 2
H83E H 0.2942 0.6087 0.0516 0.063 Uiso 0.308(3) 1 calc PR A 2
H83F H 0.2867 0.5778 0.0066 0.063 Uiso 0.308(3) 1 calc PR A 2
C84B C 0.1533(11) 0.5364(4) 0.0249(6) 0.055(6) Uiso 0.308(3) 1 d PD A 2
H84D H 0.1808 0.514 0.0441 0.082 Uiso 0.308(3) 1 calc PR A 2
H84E H 0.1654 0.5329 -0.0083 0.082 Uiso 0.308(3) 1 calc PR A 2
H84F H 0.0945 0.5343 0.0274 0.082 Uiso 0.308(3) 1 calc PR A 2
C85B C 0.1391(10) 0.6125(4) 0.0123(6) 0.059(7) Uiso 0.308(3) 1 d PD A 2
H85D H 0.1555 0.6408 0.0237 0.088 Uiso 0.308(3) 1 calc PR A 2
H85E H 0.0803 0.6091 0.0139 0.088 Uiso 0.308(3) 1 calc PR A 2
H85F H 0.153 0.6091 -0.0207 0.088 Uiso 0.308(3) 1 calc PR A 2
O35 O 0.8825(12) 0.1403(6) 0.2284(7) 0.165(7) Uiso 0.5 1 d P B 2
C103 C 0.7959(12) 0.1340(6) 0.2282(7) 0.095(6) Uiso 0.5 1 d P B 2
C104 C 0.7374(15) 0.1382(8) 0.1832(9) 0.144(9) Uiso 0.5 1 d P B 2
H10M H 0.7062 0.1119 0.1784 0.216 Uiso 0.5 1 calc PR B 2
H10N H 0.7688 0.1434 0.1556 0.216 Uiso 0.5 1 calc PR B 2
H10O H 0.7001 0.162 0.1871 0.216 Uiso 0.5 1 calc PR B 2
C105 C 0.7704(15) 0.1272(8) 0.2613(9) 0.131(8) Uiso 0.5 1 d P B 2
H10P H 0.8045 0.1062 0.279 0.197 Uiso 0.5 1 calc PR B 2
H10Q H 0.7154 0.1158 0.2551 0.197 Uiso 0.5 1 calc PR B 2
H10R H 0.7681 0.1534 0.2799 0.197 Uiso 0.5 1 calc PR B 2
O36 O 0.8381(11) 0.3794(5) 0.4701(4) 0.157(6) Uiso 0.5 1 d PD C 1
C106 C 0.8503(10) 0.3849(3) 0.5178(4) 0.077(5) Uiso 0.5 1 d PD C 1
C107 C 0.8457(13) 0.3536(5) 0.5524(6) 0.115(7) Uiso 0.5 1 d PD C 1
H10S H 0.895 0.3544 0.5739 0.172 Uiso 0.5 1 calc PR C 1
H10T H 0.8408 0.3256 0.5372 0.172 Uiso 0.5 1 calc PR C 1
H10U H 0.7981 0.3588 0.5704 0.172 Uiso 0.5 1 calc PR C 1
C108 C 0.8701(11) 0.4261(4) 0.5310(6) 0.085(5) Uiso 0.5 1 d PD C 1
H10V H 0.8378 0.4347 0.5571 0.128 Uiso 0.5 1 calc PR C 1
H10W H 0.8585 0.4451 0.5038 0.128 Uiso 0.5 1 calc PR C 1
H10$ H 0.928 0.4276 0.5412 0.128 Uiso 0.5 1 calc PR C 1
O37 O 0.1505(9) 0.5826(5) 0.0541(5) 0.194(4) Uiso 0.692(3) 1 d PD A 3
C109 C 0.2072(10) 0.5629(6) 0.0293(7) 0.194(4) Uiso 0.692(3) 1 d PD A 3
C110 C 0.1843(13) 0.5296(6) -0.0013(7) 0.194(4) Uiso 0.692(3) 1 d PD A 3
H11A H 0.2153 0.504 0.0083 0.29 Uiso 0.692(3) 1 calc PR A 3
H11B H 0.1954 0.5373 -0.0338 0.29 Uiso 0.692(3) 1 calc PR A 3
H11C H 0.1261 0.5239 0.0002 0.29 Uiso 0.692(3) 1 calc PR A 3
C111 C 0.2818(10) 0.5822(7) 0.0356(9) 0.194(4) Uiso 0.692(3) 1 d PD A 3
H11D H 0.2853 0.605 0.0122 0.29 Uiso 0.692(3) 1 calc PR A 3
H11E H 0.3246 0.5613 0.0314 0.29 Uiso 0.692(3) 1 calc PR A 3
H11F H 0.2886 0.5942 0.0676 0.29 Uiso 0.692(3) 1 calc PR A 3
O38 O 0.2684(4) 0.4814(2) 0.1046(2) 0.108(2) Uiso 1 1 d . . .
O39 O 0.9514(15) 0.4919(8) 0.4716(9) 0.227(10) Uiso 0.5 1 d P . .

loop_
_atom_site_aniso_label
_atom_site_aniso_U_11
_atom_site_aniso_U_22
_atom_site_aniso_U_33
_atom_site_aniso_U_23
_atom_site_aniso_U_13
_atom_site_aniso_U_12
C1 0.073(5) 0.051(4) 0.030(4) -0.002(3) 0.005(4) 0.001(4)
C2 0.092(6) 0.055(5) 0.081(6) -0.013(4) 0.004(5) 0.026(5)
C3 0.100(7) 0.066(6) 0.200(12) -0.018(7) -0.030(8) 0.037(5)
C4 0.228(11) 0.140(9) 0.125(8) -0.027(7) 0.087(8) 0.090(8)
C5 0.139(9) 0.052(6) 0.210(12) -0.052(7) -0.037(9) 0.026(6)
C6 0.048(4) 0.063(5) 0.049(4) -0.019(4) -0.010(4) 0.005(4)
C7 0.085(6) 0.104(7) 0.071(6) 0.014(5) -0.012(5) 0.004(5)
C8 0.097(8) 0.177(10) 0.323(16) 0.162(10) -0.058(9) -0.048(8)
C9 0.136(9) 0.170(12) 0.362(18) 0.111(12) -0.143(11) -0.056(9)
C10 0.229(12) 0.249(13) 0.245(18) -0.017(13) 0.023(13) 0.188(10)
C11 0.067(5) 0.056(4) 0.030(4) 0.001(3) 0.015(4) -0.009(4)
C12 0.068(5) 0.082(5) 0.034(4) 0.020(4) 0.004(4) -0.020(4)
C13 0.255(14) 0.111(8) 0.091(7) 0.056(6) 0.044(8) 0.062(9)
C14 0.137(8) 0.150(9) 0.057(5) 0.032(6) 0.052(5) 0.032(7)
C15 0.228(11) 0.313(15) 0.027(5) 0.026(7) 0.001(7) -0.158(11)
C16 0.054(4) 0.074(5) 0.027(4) -0.011(4) -0.010(3) -0.017(4)
C17 0.085(5) 0.105(6) 0.050(5) -0.045(4) 0.022(4) -0.033(5)
C18 0.292(13) 0.195(10) 0.053(6) -0.051(6) 0.046(7) -0.155(9)
C19 0.39(2) 0.148(11) 0.135(10) -0.092(9) 0.026(13) -0.035(14)
C20 0.140(10) 0.456(19) 0.122(8) -0.167(11) 0.003(8) -0.110(12)
C21 0.030(4) 0.049(4) 0.077(5) -0.009(4) -0.012(4) -0.008(3)
C22 0.054(5) 0.054(5) 0.110(6) -0.007(5) -0.002(5) -0.008(4)
C23 0.076(5) 0.056(5) 0.089(6) -0.015(5) -0.012(5) -0.014(4)
C24 0.148(8) 0.055(6) 0.187(10) 0.013(6) -0.096(8) -0.018(6)
C25 0.096(7) 0.085(7) 0.277(15) -0.012(9) 0.078(9) 0.014(6)
C26 0.039(4) 0.072(5) 0.049(4) -0.010(4) -0.016(4) -0.008(4)
C27 0.041(4) 0.097(6) 0.055(5) -0.009(4) -0.015(4) -0.022(4)
C28 0.039(5) 0.200(11) 0.118(8) -0.023(8) -0.019(5) -0.021(6)
C29 0.066(6) 0.128(8) 0.248(13) -0.082(9) -0.054(7) -0.014(6)
C30 0.100(7) 0.246(13) 0.090(7) 0.044(8) -0.052(6) -0.075(8)
C31 0.045(4) 0.085(5) 0.045(4) 0.011(4) 0.001(4) -0.030(4)
C32 0.053(4) 0.086(5) 0.055(5) 0.006(4) 0.011(4) -0.033(4)
C33 0.258(11) 0.257(12) 0.099(8) -0.023(8) 0.087(8) -0.183(10)
C34 0.074(6) 0.234(12) 0.173(11) 0.082(9) 0.001(7) -0.073(8)
C35 0.268(12) 0.084(8) 0.374(16) 0.078(9) 0.226(11) 0.012(9)
C36 0.042(4) 0.075(5) 0.037(4) -0.003(4) 0.011(3) -0.026(4)
C37 0.047(4) 0.071(5) 0.054(4) -0.015(4) -0.003(4) -0.014(4)
C38 0.089(7) 0.109(7) 0.121(8) 0.021(7) -0.006(6) -0.022(6)
C39 0.040(5) 0.096(6) 0.107(7) -0.014(5) 0.006(5) 0.001(5)
C40 0.067(6) 0.104(7) 0.103(7) -0.041(6) -0.010(5) -0.002(5)
C41 0.072(5) 0.093(5) 0.019(4) 0.001(4) 0.006(4) -0.038(4)
C42 0.069(5) 0.119(6) 0.030(4) -0.014(4) 0.013(4) -0.049(5)
C43 0.151(8) 0.177(10) 0.058(5) -0.046(6) 0.055(5) -0.082(7)
C44 0.078(6) 0.215(11) 0.056(5) -0.033(6) 0.029(5) -0.044(7)
C45 0.179(10) 0.149(9) 0.047(5) 0.033(6) 0.029(6) -0.044(8)
C46 0.079(5) 0.074(5) 0.021(4) 0.024(3) -0.020(4) -0.030(4)
C47 0.072(5) 0.094(6) 0.077(5) 0.044(5) -0.035(4) -0.045(5)
C48 0.116(9) 0.129(9) 0.404(19) 0.150(10) -0.104(11) -0.027(8)
C49 0.112(8) 0.116(8) 0.099(7) -0.011(6) -0.027(6) 0.005(7)
C50 0.52(3) 0.105(8) 0.062(7) 0.047(6) -0.038(11) -0.064(13)
C51 0.038(4) 0.074(5) 0.024(3) -0.011(3) -0.014(3) -0.013(4)
C52 0.042(4) 0.081(5) 0.051(4) -0.016(4) 0.005(3) -0.012(4)
C53 0.072(5) 0.098(6) 0.069(5) -0.030(5) 0.019(4) -0.016(5)
C54 0.060(5) 0.065(5) 0.076(5) -0.004(4) -0.007(4) 0.004(4)
C55 0.036(4) 0.115(7) 0.102(7) -0.018(6) -0.010(4) -0.011(5)
C56 0.035(4) 0.065(4) 0.023(3) -0.003(3) -0.006(3) -0.008(3)
C57 0.042(4) 0.055(4) 0.026(4) 0.000(3) -0.010(3) -0.003(3)
C58 0.048(4) 0.062(5) 0.060(5) -0.007(4) -0.019(4) 0.009(4)
C59 0.064(5) 0.075(5) 0.041(4) -0.017(4) -0.014(4) 0.021(4)
C60 0.096(6) 0.096(6) 0.037(4) 0.023(4) -0.029(4) -0.031(5)
C61 0.052(4) 0.062(5) 0.041(4) -0.005(4) -0.007(4) -0.017(4)
C62 0.048(4) 0.091(6) 0.068(5) -0.023(4) 0.007(4) -0.034(4)
C63 0.100(6) 0.078(6) 0.117(7) -0.030(6) 0.015(6) -0.045(5)
C64 0.067(5) 0.127(7) 0.154(9) -0.064(7) 0.029(6) -0.054(5)
C65 0.122(7) 0.170(10) 0.113(8) -0.001(7) -0.067(7) -0.077(7)
C66 0.028(3) 0.049(4) 0.046(4) 0.009(3) -0.015(3) -0.022(3)
C67 0.059(4) 0.056(4) 0.044(4) 0.005(4) -0.007(4) -0.006(4)
C68 0.047(4) 0.088(6) 0.052(5) 0.011(4) -0.009(4) 0.001(4)
C69 0.091(6) 0.071(5) 0.068(5) -0.004(5) -0.018(5) 0.023(5)
C70 0.088(6) 0.066(5) 0.090(6) 0.025(5) -0.017(5) -0.015(5)
C71 0.028(3) 0.056(4) 0.033(4) 0.005(3) 0.019(3) -0.008(3)
C72 0.051(4) 0.037(4) 0.059(4) 0.000(3) 0.010(4) 0.000(3)
C73 0.068(5) 0.062(5) 0.075(5) 0.012(4) 0.000(4) 0.008(4)
C74 0.063(5) 0.048(4) 0.100(6) 0.013(4) 0.014(5) -0.018(4)
C75 0.114(7) 0.064(5) 0.077(6) -0.019(5) 0.009(5) 0.024(5)
C76 0.049(4) 0.051(4) 0.040(4) 0.007(3) 0.025(3) 0.002(3)
C77 0.044(4) 0.107(6) 0.063(5) 0.021(5) 0.014(4) 0.000(4)
C78 0.055(6) 0.68(3) 0.075(7) 0.029(14) 0.035(6) 0.030(13)
C79 0.080(7) 0.280(15) 0.149(10) 0.042(10) 0.037(7) 0.085(9)
C80 0.145(8) 0.180(13) 0.53(2) -0.013(14) 0.231(10) -0.052(9)
C81 0.065(7) 0.121(10) 0.068(8) -0.005(7) 0.007(6) -0.006(7)
C82 0.085(9) 0.138(11) 0.071(8) -0.020(8) 0.015(7) -0.018(8)
C83 0.098(10) 0.220(17) 0.141(14) 0.034(13) 0.003(10) -0.085(11)
C84 0.140(13) 0.176(15) 0.077(10) -0.005(10) 0.002(10) -0.038(12)
C85 0.105(11) 0.188(17) 0.112(12) 0.021(12) 0.015(10) -0.019(12)
C86 0.140(9) 0.115(8) 0.118(8) 0.027(7) 0.003(7) -0.040(7)
C87 0.197(12) 0.232(15) 0.155(11) -0.007(11) 0.066(10) 0.005(12)
C88 0.118(8) 0.133(9) 0.164(10) -0.009(8) 0.042(8) 0.048(7)
C89 0.143(9) 0.106(8) 0.201(11) 0.015(8) 0.078(8) 0.035(7)
C90 0.112(7) 0.104(7) 0.099(6) 0.036(6) 0.055(5) 0.031(6)
C91 0.043(4) 0.082(5) 0.035(4) -0.007(4) 0.000(3) -0.005(4)
C92 0.047(4) 0.075(5) 0.038(4) 0.009(4) 0.001(3) -0.009(4)
C93 0.091(6) 0.080(6) 0.100(7) 0.022(5) 0.011(5) -0.005(5)
C94 0.063(5) 0.101(7) 0.111(7) 0.011(6) 0.014(5) 0.035(5)
C95 0.104(8) 0.126(9) 0.174(11) 0.030(8) 0.012(8) 0.006(7)
N3 0.110(8) 0.103(8) 0.110(8) 0.014(7) 0.040(7) -0.003(7)
O34 0.176(10) 0.166(10) 0.078(6) 0.031(6) 0.046(6) 0.037(8)
C98 0.137(11) 0.122(11) 0.071(8) -0.003(8) 0.056(8) 0.005(9)
C99 0.110(9) 0.127(10) 0.031(6) -0.009(7) -0.018(6) -0.045(8)
C100 0.082(9) 0.088(9) 0.099(9) -0.045(7) -0.028(8) 0.007(7)
C101 0.142(12) 0.101(11) 0.119(11) -0.007(9) 0.072(9) -0.017(10)
C102 0.087(9) 0.128(12) 0.102(11) -0.002(9) 0.008(8) 0.003(9)
Ni1 0.0475(5) 0.0527(5) 0.0353(5) -0.0013(4) 0.0091(4) -0.0058(4)
Cr2 0.0374(6) 0.0472(6) 0.0246(5) 0.0032(5) 0.0020(5) -0.0165(5)
Cr3 0.0355(6) 0.0586(7) 0.0223(5) 0.0010(5) -0.0032(5) -0.0195(5)
Cr4 0.0414(6) 0.0747(8) 0.0201(5) 0.0052(5) -0.0050(5) -0.0275(6)
Cr5 0.0413(6) 0.0860(8) 0.0211(6) 0.0017(6) -0.0007(5) -0.0308(6)
Cr6 0.0373(6) 0.0691(7) 0.0270(6) -0.0058(5) 0.0001(5) -0.0248(6)
Cr7 0.0427(6) 0.0779(8) 0.0226(6) -0.0097(5) -0.0007(5) -0.0262(6)
Cr8 0.0538(6) 0.0568(7) 0.0175(5) -0.0050(5) 0.0055(5) -0.0265(6)
F1 0.0421(19) 0.045(2) 0.0290(18) 0.0030(16) 0.0018(16) -0.0133(17)
F2 0.0347(18) 0.056(2) 0.0249(18) 0.0026(16) -0.0026(15) -0.0145(17)
F3 0.0371(19) 0.060(2) 0.0226(18) 0.0034(16) -0.0023(15) -0.0239(17)
F4 0.041(2) 0.078(2) 0.0191(18) 0.0039(17) -0.0066(16) -0.0248(19)
F5 0.0343(18) 0.062(2) 0.0252(18) 0.0006(17) -0.0042(15) -0.0196(17)
F6 0.0358(18) 0.053(2) 0.0233(18) -0.0025(16) -0.0019(15) -0.0104(17)
F7 0.0391(19) 0.044(2) 0.0238(17) -0.0012(16) 0.0008(15) -0.0139(16)
F8 0.047(2) 0.045(2) 0.0249(18) -0.0084(16) 0.0046(16) -0.0103(17)
N1 0.081(7) 0.142(10) 0.098(8) -0.009(7) 0.024(6) -0.003(7)
N2 0.082(5) 0.090(5) 0.093(5) 0.031(4) 0.034(4) 0.014(4)
O1 0.075(3) 0.073(3) 0.073(3) -0.039(3) 0.033(3) -0.033(3)
O2 0.048(3) 0.049(3) 0.045(3) -0.007(2) -0.007(2) 0.001(2)
O3 0.073(3) 0.044(3) 0.058(3) 0.018(2) -0.021(3) -0.018(3)
O4 0.055(3) 0.107(4) 0.064(3) 0.033(3) 0.003(3) 0.004(3)
O5 0.104(4) 0.104(4) 0.029(3) 0.010(3) 0.004(3) -0.061(3)
O6 0.042(2) 0.055(3) 0.032(2) 0.005(2) 0.011(2) -0.003(2)
O7 0.091(3) 0.097(4) 0.030(3) -0.016(3) 0.008(3) -0.061(3)
O8 0.100(4) 0.148(5) 0.043(3) -0.048(3) 0.027(3) -0.078(3)
O9 0.101(4) 0.041(3) 0.086(3) -0.003(3) 0.059(3) -0.018(3)
O10 0.076(3) 0.049(3) 0.045(3) 0.000(2) -0.008(3) -0.020(3)
O11 0.064(3) 0.181(6) 0.033(3) -0.016(3) -0.001(3) -0.064(4)
O12 0.044(3) 0.105(4) 0.036(3) -0.017(3) -0.002(2) -0.032(3)
O13 0.072(3) 0.108(4) 0.039(3) -0.007(3) 0.013(2) -0.063(3)
O14 0.049(3) 0.097(3) 0.032(2) 0.003(3) 0.000(2) -0.048(3)
O15 0.039(3) 0.096(4) 0.033(3) -0.027(3) 0.000(2) -0.007(3)
O16 0.041(3) 0.086(3) 0.037(3) -0.016(2) -0.007(2) -0.016(2)
O17 0.052(3) 0.120(4) 0.022(2) -0.010(3) 0.004(2) -0.045(3)
O18 0.048(3) 0.102(4) 0.021(2) 0.007(2) -0.001(2) -0.035(3)
O19 0.054(3) 0.085(3) 0.036(3) 0.022(2) -0.015(2) -0.034(3)
O20 0.052(3) 0.065(3) 0.043(3) 0.015(2) -0.011(2) -0.028(3)
O21 0.052(3) 0.069(3) 0.024(2) -0.001(2) -0.001(2) -0.022(2)
O22 0.038(2) 0.063(3) 0.029(2) -0.003(2) 0.001(2) -0.013(2)
O23 0.050(3) 0.075(3) 0.024(2) 0.007(2) -0.012(2) -0.030(3)
O24 0.041(2) 0.071(3) 0.017(2) 0.002(2) -0.0025(19) -0.021(2)
O25 0.042(3) 0.064(3) 0.034(2) -0.002(2) 0.001(2) -0.025(2)
O26 0.041(2) 0.063(3) 0.036(3) -0.002(2) 0.002(2) -0.022(2)
O27 0.036(2) 0.066(3) 0.028(2) 0.002(2) -0.007(2) -0.010(2)
O28 0.048(3) 0.054(3) 0.030(2) 0.003(2) -0.004(2) -0.007(2)
O29 0.049(3) 0.043(2) 0.033(2) 0.000(2) 0.009(2) -0.018(2)
O30 0.037(2) 0.045(3) 0.033(2) -0.005(2) -0.001(2) -0.011(2)
O31 0.034(2) 0.067(3) 0.044(3) 0.004(2) 0.009(2) -0.010(2)
O32 0.035(2) 0.062(3) 0.029(2) 0.007(2) 0.001(2) 0.000(2)
O33 0.101(7) 0.224(12) 0.056(5) -0.016(7) 0.008(5) 0.026(7)

loop_
_atom_type_symbol
_atom_type_description
_atom_type_scat_dispersion_real
_atom_type_scat_dispersion_imag
_atom_type_scat_source
C C 0.0033 0.0016 'International Tables Vol C Tables 4.2.6.8 and 6.1.1.4'
Cr Cr 0.3209 0.6236 'International Tables Vol C Tables 4.2.6.8 and 6.1.1.4'
F F 0.0171 0.0103 'International Tables Vol C Tables 4.2.6.8 and 6.1.1.4'
N N 0.0061 0.0033 'International Tables Vol C Tables 4.2.6.8 and 6.1.1.4'
O O 0.0106 0.006 'International Tables Vol C Tables 4.2.6.8 and 6.1.1.4'
H H 0 0 'International Tables Vol C Tables 4.2.6.8 and 6.1.1.4'
Ni Ni 0.3393 1.1124 'International Tables Vol C Tables 4.2.6.8 and 6.1.1.4'

loop_
_geom_angle_atom_site_label_1
_geom_angle_atom_site_label_2
_geom_angle_atom_site_label_3
_geom_angle
O2 C1 O1 126.0(6)
O2 C1 C2 117.8(6)
O1 C1 C2 116.0(6)
C5 C2 C3 110.7(7)
C5 C2 C1 112.0(6)
C3 C2 C1 109.7(6)
C5 C2 C4 109.9(7)
C3 C2 C4 108.5(7)
C1 C2 C4 105.9(6)
C2 C3 H3A 109.5
C2 C3 H3B 109.5
H3A C3 H3B 109.5
C2 C3 H3C 109.5
H3A C3 H3C 109.5
H3B C3 H3C 109.5
C2 C4 H4A 109.5
C2 C4 H4B 109.5
H4A C4 H4B 109.5
C2 C4 H4C 109.5
H4A C4 H4C 109.5
H4B C4 H4C 109.5
C2 C5 H5A 109.5
C2 C5 H5B 109.5
H5A C5 H5B 109.5
C2 C5 H5C 109.5
H5A C5 H5C 109.5
H5B C5 H5C 109.5
O3 C6 O4 126.6(6)
O3 C6 C7 119.8(6)
O4 C6 C7 112.9(6)
C10 C7 C8 115.6(9)
C10 C7 C9 104.7(8)
C8 C7 C9 107.7(8)
C10 C7 C6 109.4(7)
C8 C7 C6 109.2(6)
C9 C7 C6 110.2(7)
C7 C8 H8A 109.5
C7 C8 H8B 109.5
H8A C8 H8B 109.5
C7 C8 H8C 109.5
H8A C8 H8C 109.5
H8B C8 H8C 109.5
C7 C9 H9A 109.5
C7 C9 H9B 109.5
H9A C9 H9B 109.5
C7 C9 H9C 109.5
H9A C9 H9C 109.5
H9B C9 H9C 109.5
C7 C10 H10A 109.5
C7 C10 H10B 109.5
H10A C10 H10B 109.5
C7 C10 H10C 109.5
H10A C10 H10C 109.5
H10B C10 H10C 109.5
O5 C11 O6 126.9(5)
O5 C11 C12 116.8(5)
O6 C11 C12 116.3(6)
C15 C12 C13 112.8(7)
C15 C12 C14 108.6(7)
C13 C12 C14 107.2(7)
C15 C12 C11 111.1(6)
C13 C12 C11 108.3(6)
C14 C12 C11 108.6(5)
C12 C13 H13A 109.5
C12 C13 H13B 109.5
H13A C13 H13B 109.5
C12 C13 H13C 109.5
H13A C13 H13C 109.5
H13B C13 H13C 109.5
C12 C14 H14A 109.5
C12 C14 H14B 109.5
H14A C14 H14B 109.5
C12 C14 H14C 109.5
H14A C14 H14C 109.5
H14B C14 H14C 109.5
C12 C15 H15A 109.5
C12 C15 H15B 109.5
H15A C15 H15B 109.5
C12 C15 H15C 109.5
H15A C15 H15C 109.5
H15B C15 H15C 109.5
O7 C16 O8 126.6(6)
O7 C16 C17 119.2(6)
O8 C16 C17 114.2(6)
C20 C17 C18 120.6(7)
C20 C17 C16 112.2(7)
C18 C17 C16 111.7(6)
C20 C17 C19 102.0(9)
C18 C17 C19 102.2(8)
C16 C17 C19 106.1(6)
C17 C18 H18A 109.5
C17 C18 H18B 109.5
H18A C18 H18B 109.5
C17 C18 H18C 109.5
H18A C18 H18C 109.5
H18B C18 H18C 109.5
C17 C19 H19A 109.5
C17 C19 H19B 109.5
H19A C19 H19B 109.5
C17 C19 H19C 109.5
H19A C19 H19C 109.5
H19B C19 H19C 109.5
C17 C20 H20A 109.5
C17 C20 H20B 109.5
H20A C20 H20B 109.5
C17 C20 H20C 109.5
H20A C20 H20C 109.5
H20B C20 H20C 109.5
O9 C21 O10 124.0(5)
O9 C21 C22 119.3(6)
O10 C21 C22 116.6(6)
C25 C22 C24 110.8(7)
C25 C22 C21 109.1(6)
C24 C22 C21 111.5(6)
C25 C22 C23 110.0(6)
C24 C22 C23 109.1(6)
C21 C22 C23 106.2(5)
C22 C23 H23A 109.5
C22 C23 H23B 109.5
H23A C23 H23B 109.5
C22 C23 H23C 109.5
H23A C23 H23C 109.5
H23B C23 H23C 109.5
C22 C24 H24A 109.5
C22 C24 H24B 109.5
H24A C24 H24B 109.5
C22 C24 H24C 109.5
H24A C24 H24C 109.5
H24B C24 H24C 109.5
C22 C25 H25A 109.5
C22 C25 H25B 109.5
H25A C25 H25B 109.5
C22 C25 H25C 109.5
H25A C25 H25C 109.5
H25B C25 H25C 109.5
O12 C26 O11 124.5(5)
O12 C26 C27 117.1(6)
O11 C26 C27 117.8(6)
C30 C27 C28 107.9(7)
C30 C27 C29 112.0(7)
C28 C27 C29 109.3(7)
C30 C27 C26 109.8(6)
C28 C27 C26 110.4(5)
C29 C27 C26 107.5(6)
C27 C28 H28A 109.5
C27 C28 H28B 109.5
H28A C28 H28B 109.5
C27 C28 H28C 109.5
H28A C28 H28C 109.5
H28B C28 H28C 109.5
C27 C29 H29A 109.5
C27 C29 H29B 109.5
H29A C29 H29B 109.5
C27 C29 H29C 109.5
H29A C29 H29C 109.5
H29B C29 H29C 109.5
C27 C30 H30A 109.5
C27 C30 H30B 109.5
H30A C30 H30B 109.5
C27 C30 H30C 109.5
H30A C30 H30C 109.5
H30B C30 H30C 109.5
O13 C31 O14 125.2(6)
O13 C31 C32 116.4(6)
O14 C31 C32 118.4(6)
C35 C32 C33 112.5(8)
C35 C32 C31 108.7(6)
C33 C32 C31 112.0(6)
C35 C32 C34 108.7(8)
C33 C32 C34 106.1(7)
C31 C32 C34 108.7(6)
C32 C33 H33A 109.5
C32 C33 H33B 109.5
H33A C33 H33B 109.5
C32 C33 H33C 109.5
H33A C33 H33C 109.5
H33B C33 H33C 109.5
C32 C34 H34A 109.5
C32 C34 H34B 109.5
H34A C34 H34B 109.5
C32 C34 H34C 109.5
H34A C34 H34C 109.5
H34B C34 H34C 109.5
C32 C35 H35A 109.5
C32 C35 H35B 109.5
H35A C35 H35B 109.5
C32 C35 H35C 109.5
H35A C35 H35C 109.5
H35B C35 H35C 109.5
O15 C36 O16 125.0(6)
O15 C36 C37 116.9(5)
O16 C36 C37 118.1(5)
C40 C37 C39 109.7(6)
C40 C37 C38 111.1(6)
C39 C37 C38 108.3(6)
C40 C37 C36 111.4(5)
C39 C37 C36 106.4(5)
C38 C37 C36 109.8(6)
C37 C38 H38A 109.5
C37 C38 H38B 109.5
H38A C38 H38B 109.5
C37 C38 H38C 109.5
H38A C38 H38C 109.5
H38B C38 H38C 109.5
C37 C39 H39A 109.5
C37 C39 H39B 109.5
H39A C39 H39B 109.5
C37 C39 H39C 109.5
H39A C39 H39C 109.5
H39B C39 H39C 109.5
C37 C40 H40A 109.5
C37 C40 H40B 109.5
H40A C40 H40B 109.5
C37 C40 H40C 109.5
H40A C40 H40C 109.5
H40B C40 H40C 109.5
O17 C41 O18 126.0(5)
O17 C41 C42 117.9(6)
O18 C41 C42 116.2(5)
C44 C42 C43 112.9(7)
C44 C42 C45 107.5(7)
C43 C42 C45 108.3(6)
C44 C42 C41 111.5(5)
C43 C42 C41 109.5(6)
C45 C42 C41 106.9(6)
C42 C43 H43A 109.5
C42 C43 H43B 109.5
H43A C43 H43B 109.5
C42 C43 H43C 109.5
H43A C43 H43C 109.5
H43B C43 H43C 109.5
C42 C44 H44A 109.5
C42 C44 H44B 109.5
H44A C44 H44B 109.5
C42 C44 H44C 109.5
H44A C44 H44C 109.5
H44B C44 H44C 109.5
C42 C45 H45A 109.5
C42 C45 H45B 109.5
H45A C45 H45B 109.5
C42 C45 H45C 109.5
H45A C45 H45C 109.5
H45B C45 H45C 109.5
O20 C46 O19 126.7(6)
O20 C46 C47 118.9(6)
O19 C46 C47 114.4(6)
C49 C47 C48 108.4(8)
C49 C47 C50 109.2(7)
C48 C47 C50 110.0(9)
C49 C47 C46 111.3(6)
C48 C47 C46 110.6(6)
C50 C47 C46 107.4(7)
C47 C48 H48A 109.5
C47 C48 H48B 109.5
H48A C48 H48B 109.5
C47 C48 H48C 109.5
H48A C48 H48C 109.5
H48B C48 H48C 109.5
C47 C49 H49A 109.5
C47 C49 H49B 109.5
H49A C49 H49B 109.5
C47 C49 H49C 109.5
H49A C49 H49C 109.5
H49B C49 H49C 109.5
C47 C50 H50A 109.5
C47 C50 H50B 109.5
H50A C50 H50B 109.5
C47 C50 H50C 109.5
H50A C50 H50C 109.5
H50B C50 H50C 109.5
O22 C51 O21 124.7(5)
O22 C51 C52 119.2(5)
O21 C51 C52 116.1(5)
C54 C52 C55 110.8(6)
C54 C52 C53 110.5(6)
C55 C52 C53 109.9(6)
C54 C52 C51 110.9(5)
C55 C52 C51 108.4(5)
C53 C52 C51 106.3(5)
C52 C53 H53A 109.5
C52 C53 H53B 109.5
H53A C53 H53B 109.5
C52 C53 H53C 109.5
H53A C53 H53C 109.5
H53B C53 H53C 109.5
C52 C54 H54A 109.5
C52 C54 H54B 109.5
H54A C54 H54B 109.5
C52 C54 H54C 109.5
H54A C54 H54C 109.5
H54B C54 H54C 109.5
C52 C55 H55A 109.5
C52 C55 H55B 109.5
H55A C55 H55B 109.5
C52 C55 H55C 109.5
H55A C55 H55C 109.5
H55B C55 H55C 109.5
O24 C56 O23 126.1(5)
O24 C56 C57 115.8(5)
O23 C56 C57 118.1(5)
C60 C57 C58 112.5(5)
C60 C57 C59 109.0(5)
C58 C57 C59 109.4(5)
C60 C57 C56 111.3(5)
C58 C57 C56 108.0(5)
C59 C57 C56 106.4(5)
C57 C58 H58A 109.5
C57 C58 H58B 109.5
H58A C58 H58B 109.5
C57 C58 H58C 109.5
H58A C58 H58C 109.5
H58B C58 H58C 109.5
C57 C59 H59A 109.5
C57 C59 H59B 109.5
H59A C59 H59B 109.5
C57 C59 H59C 109.5
H59A C59 H59C 109.5
H59B C59 H59C 109.5
C57 C60 H60A 109.5
C57 C60 H60B 109.5
H60A C60 H60B 109.5
C57 C60 H60C 109.5
H60A C60 H60C 109.5
H60B C60 H60C 109.5
O25 C61 O26 126.0(5)
O25 C61 C62 116.3(5)
O26 C61 C62 117.7(6)
C65 C62 C64 113.2(6)
C65 C62 C63 108.0(7)
C64 C62 C63 109.4(6)
C65 C62 C61 107.7(6)
C64 C62 C61 110.4(6)
C63 C62 C61 108.0(5)
C62 C63 H63A 109.5
C62 C63 H63B 109.5
H63A C63 H63B 109.5
C62 C63 H63C 109.5
H63A C63 H63C 109.5
H63B C63 H63C 109.5
C62 C64 H64A 109.5
C62 C64 H64B 109.5
H64A C64 H64B 109.5
C62 C64 H64C 109.5
H64A C64 H64C 109.5
H64B C64 H64C 109.5
C62 C65 H65A 109.5
C62 C65 H65B 109.5
H65A C65 H65B 109.5
C62 C65 H65C 109.5
H65A C65 H65C 109.5
H65B C65 H65C 109.5
O28 C66 O27 125.6(5)
O28 C66 C67 117.8(5)
O27 C66 C67 116.5(5)
C69 C67 C68 110.2(5)
C69 C67 C70 111.1(6)
C68 C67 C70 110.0(5)
C69 C67 C66 110.7(5)
C68 C67 C66 109.1(5)
C70 C67 C66 105.6(5)
C67 C68 H68A 109.5
C67 C68 H68B 109.5
H68A C68 H68B 109.5
C67 C68 H68C 109.5
H68A C68 H68C 109.5
H68B C68 H68C 109.5
C67 C69 H69A 109.5
C67 C69 H69B 109.5
H69A C69 H69B 109.5
C67 C69 H69C 109.5
H69A C69 H69C 109.5
H69B C69 H69C 109.5
C67 C70 H70A 109.5
C67 C70 H70B 109.5
H70A C70 H70B 109.5
C67 C70 H70C 109.5
H70A C70 H70C 109.5
H70B C70 H70C 109.5
O30 C71 O29 124.5(5)
O30 C71 C72 121.0(5)
O29 C71 C72 114.2(5)
C75 C72 C73 110.6(5)
C75 C72 C71 110.2(5)
C73 C72 C71 111.3(5)
C75 C72 C74 109.0(6)
C73 C72 C74 109.6(5)
C71 C72 C74 105.9(5)
C72 C73 H73A 109.5
C72 C73 H73B 109.5
H73A C73 H73B 109.5
C72 C73 H73C 109.5
H73A C73 H73C 109.5
H73B C73 H73C 109.5
C72 C74 H74A 109.5
C72 C74 H74B 109.5
H74A C74 H74B 109.5
C72 C74 H74C 109.5
H74A C74 H74C 109.5
H74B C74 H74C 109.5
C72 C75 H75A 109.5
C72 C75 H75B 109.5
H75A C75 H75B 109.5
C72 C75 H75C 109.5
H75A C75 H75C 109.5
H75B C75 H75C 109.5
O32 C76 O31 127.3(5)
O32 C76 C77 120.5(5)
O31 C76 C77 112.2(5)
C78 C77 C80 113.6(9)
C78 C77 C79 110.1(9)
C80 C77 C79 104.1(7)
C78 C77 C76 109.2(6)
C80 C77 C76 109.3(6)
C79 C77 C76 110.4(6)
C77 C78 H78A 109.5
C77 C78 H78B 109.5
H78A C78 H78B 109.5
C77 C78 H78C 109.5
H78A C78 H78C 109.5
H78B C78 H78C 109.5
C77 C79 H79A 109.5
C77 C79 H79B 109.5
H79A C79 H79B 109.5
C77 C79 H79C 109.5
H79A C79 H79C 109.5
H79B C79 H79C 109.5
C77 C80 H80A 109.5
C77 C80 H80B 109.5
H80A C80 H80B 109.5
C77 C80 H80C 109.5
H80A C80 H80C 109.5
H80B C80 H80C 109.5
O33 C81 N1 118.3(9)
O33 C81 C82 119.7(9)
N1 C81 C82 121.8(9)
C84 C82 C83 109.1(9)
C84 C82 C85 107.5(9)
C83 C82 C85 111.5(9)
C84 C82 C81 113.2(9)
C83 C82 C81 108.0(8)
C85 C82 C81 107.6(8)
C82 C83 H83A 109.5
C82 C83 H83B 109.5
H83A C83 H83B 109.5
C82 C83 H83C 109.5
H83A C83 H83C 109.5
H83B C83 H83C 109.5
C82 C84 H84A 109.5
C82 C84 H84B 109.5
H84A C84 H84B 109.5
C82 C84 H84C 109.5
H84A C84 H84C 109.5
H84B C84 H84C 109.5
C82 C85 H85A 109.5
C82 C85 H85B 109.5
H85A C85 H85B 109.5
C82 C85 H85C 109.5
H85A C85 H85C 109.5
H85B C85 H85C 109.5
C87 C86 N1 108.4(10)
C87 C86 N1B 99.4(11)
N1 C86 N1B 80.5(9)
C87 C86 H86A 110
N1 C86 H86A 110
N1B C86 H86A 37.5
C87 C86 H86B 110
N1 C86 H86B 110
N1B C86 H86B 142.6
H86A C86 H86B 108.4
C87 C86 H86C 110.6
N1 C86 H86C 135.9
N1B C86 H86C 111.9
H86A C86 H86C 74.6
H86B C86 H86C 36.3
C87 C86 H86D 112.6
N1 C86 H86D 33.7
N1B C86 H86D 112.2
H86A C86 H86D 131.4
H86B C86 H86D 77.6
H86C C86 H86D 109.8
C88 C87 C86 113.5(12)
C88 C87 H87A 108.9
C86 C87 H87A 108.9
C88 C87 H87B 108.9
C86 C87 H87B 108.9
H87A C87 H87B 107.7
C87 C88 C89 114.6(11)
C87 C88 H88A 108.6
C89 C88 H88A 108.6
C87 C88 H88B 108.6
C89 C88 H88B 108.6
H88A C88 H88B 107.6
C90 C89 C88 123.0(10)
C90 C89 H89A 106.6
C88 C89 H89A 106.6
C90 C89 H89B 106.6
C88 C89 H89B 106.6
H89A C89 H89B 106.5
C89 C90 C91 127.1(9)
C89 C90 H90A 105.5
C91 C90 H90A 105.5
C89 C90 H90B 105.5
C91 C90 H90B 105.5
H90A C90 H90B 106.1
C90 C91 N2 120.4(6)
C90 C91 H91A 107.2
N2 C91 H91A 107.2
C90 C91 H91B 107.2
N2 C91 H91B 107.2
H91A C91 H91B 106.9
N2 C92 C93 120.9(6)
N2 C92 H92A 107.1
C93 C92 H92A 107.1
N2 C92 H92B 107.1
C93 C92 H92B 107.1
H92A C92 H92B 106.8
C94 C93 C92 118.7(8)
C94 C93 H93A 107.6
C92 C93 H93A 107.6
C94 C93 H93B 107.6
C92 C93 H93B 107.6
H93A C93 H93B 107.1
C95 C94 C93 124.8(9)
C95 C94 H94A 106.1
C93 C94 H94A 106.1
C95 C94 H94B 106.1
C93 C94 H94B 106.1
H94A C94 H94B 106.3
C96 C95 C94 137.6(12)
C96 C95 C96B 84.0(14)
C94 C95 C96B 127.8(13)
C96 C95 H95A 102.7
C94 C95 H95A 102.7
C96B C95 H95A 25.5
C96 C95 H95B 102.7
C94 C95 H95B 102.7
C96B C95 H95B 92.6
H95A C95 H95B 105
C96 C95 H95X 32.7
C94 C95 H95X 105.4
C96B C95 H95X 105.4
H95A C95 H95X 113.4
H95B C95 H95X 125
C96 C95 H95Z 88.6
C94 C95 H95Z 105.3
C96B C95 H95Z 105.3
H95A C95 H95Z 122.5
H95B C95 H95Z 20
H95X C95 H95Z 106
C98 N3 C97 121.7(11)
C98 N3 H3 119.1
C97 N3 H3 119.1
C95 C96 C97 140.4(16)
C95 C96 H95X 47.7
C97 C96 H95X 171.9
C95 C96 H96A 101.9
C97 C96 H96A 101.9
H95X C96 H96A 73.1
C95 C96 H96B 101.9
C97 C96 H96B 101.9
H95X C96 H96B 73.7
H96A C96 H96B 104.7
N3 C97 C96 117.3(13)
N3 C97 H97A 108
C96 C97 H97A 108
N3 C97 H97B 108
C96 C97 H97B 108
H97A C97 H97B 107.2
O34 C98 N3 119.1(9)
O34 C98 C99 125.2(9)
N3 C98 C99 115.3(8)
C101 C99 C100 109.8(8)
C101 C99 C102 107.2(8)
C100 C99 C102 116.4(8)
C101 C99 C98 110.3(8)
C100 C99 C98 105.7(8)
C102 C99 C98 107.3(8)
C99 C100 H10D 109.5
C99 C100 H10E 109.5
H10D C100 H10E 109.5
C99 C100 H10F 109.5
H10D C100 H10F 109.5
H10E C100 H10F 109.5
C99 C101 H10G 109.5
C99 C101 H10H 109.5
H10G C101 H10H 109.5
C99 C101 H10I 109.5
H10G C101 H10I 109.5
H10H C101 H10I 109.5
C99 C102 H10J 109.5
C99 C102 H10K 109.5
H10J C102 H10K 109.5
C99 C102 H10L 109.5
H10J C102 H10L 109.5
H10K C102 H10L 109.5
C98B N3B C97B 121.0(14)
C98B N3B H3B1 119.5
C97B N3B H3B1 119.5
C97B C96B C95 119.9(15)
C97B C96B H96C 107.3
C95 C96B H96C 107.3
C97B C96B H96D 107.3
C95 C96B H96D 107.3
H96C C96B H96D 106.9
N3B C97B C96B 117.0(14)
N3B C97B H97C 108.1
C96B C97B H97C 108.1
N3B C97B H97D 108.1
C96B C97B H97D 108.1
H97C C97B H97D 107.3
O34B C98B N3B 117.9(13)
O34B C98B C99B 121.1(14)
N3B C98B C99B 120.9(12)
C202 C99B C200 111.8(12)
C202 C99B C201 109.6(11)
C200 C99B C201 108.2(13)
C202 C99B C98B 110.9(12)
C200 C99B C98B 108.3(10)
C201 C99B C98B 107.9(12)
C99B C200 H20D 109.5
C99B C200 H20E 109.5
H20D C200 H20E 109.5
C99B C200 H20F 109.5
H20D C200 H20F 109.5
H20E C200 H20F 109.5
C99B C201 H20G 109.5
C99B C201 H20H 109.5
H20G C201 H20H 109.5
C99B C201 H20I 109.5
H20G C201 H20I 109.5
H20H C201 H20I 109.5
C99B C202 H20J 109.5
C99B C202 H20K 109.5
H20J C202 H20K 109.5
C99B C202 H20L 109.5
H20J C202 H20L 109.5
H20K C202 H20L 109.5
F8 Ni1 O2 92.91(16)
F8 Ni1 F1 85.38(13)
O2 Ni1 F1 88.24(16)
F8 Ni1 O6 92.23(15)
O2 Ni1 O6 91.10(18)
F1 Ni1 O6 177.49(16)
F8 Ni1 O32 178.82(15)
O2 Ni1 O32 87.20(18)
F1 Ni1 O32 93.45(15)
O6 Ni1 O32 88.94(17)
F8 Ni1 O30 91.05(15)
O2 Ni1 O30 175.91(17)
F1 Ni1 O30 91.06(15)
O6 Ni1 O30 89.77(17)
O32 Ni1 O30 88.83(17)
F1 Cr2 O31 92.26(16)
F1 Cr2 F2 86.59(14)
O31 Cr2 F2 178.00(18)
F1 Cr2 O29 92.70(16)
O31 Cr2 O29 91.19(18)
F2 Cr2 O29 90.50(16)
F1 Cr2 O26 179.34(17)
O31 Cr2 O26 88.37(18)
F2 Cr2 O26 92.77(16)
O29 Cr2 O26 87.48(18)
F1 Cr2 O28 89.30(16)
O31 Cr2 O28 88.31(18)
F2 Cr2 O28 90.04(16)
O29 Cr2 O28 177.95(18)
O26 Cr2 O28 90.52(18)
F2 Cr3 F3 87.38(13)
F2 Cr3 O25 91.30(16)
F3 Cr3 O25 178.49(17)
F2 Cr3 O27 93.24(16)
F3 Cr3 O27 87.72(16)
O25 Cr3 O27 91.61(18)
F2 Cr3 O22 89.61(16)
F3 Cr3 O22 90.53(16)
O25 Cr3 O22 90.20(19)
O27 Cr3 O22 176.59(18)
F2 Cr3 O24 178.77(18)
F3 Cr3 O24 93.76(16)
O25 Cr3 O24 87.56(17)
O27 Cr3 O24 87.25(18)
O22 Cr3 O24 89.94(17)
F3 Cr4 F4 89.32(14)
F3 Cr4 O18 177.08(17)
F4 Cr4 O18 93.11(16)
F3 Cr4 O23 91.34(16)
F4 Cr4 O23 179.26(18)
O18 Cr4 O23 86.22(18)
F3 Cr4 O21 90.69(17)
F4 Cr4 O21 88.69(17)
O18 Cr4 O21 87.8(2)
O23 Cr4 O21 90.97(19)
F3 Cr4 O20 91.37(17)
F4 Cr4 O20 90.33(17)
O18 Cr4 O20 90.2(2)
O23 Cr4 O20 89.98(19)
O21 Cr4 O20 177.71(19)
F4 Cr5 F5 89.19(14)
F4 Cr5 O14 178.43(16)
F5 Cr5 O14 92.15(17)
F4 Cr5 O19 91.79(17)
F5 Cr5 O19 89.07(17)
O14 Cr5 O19 87.4(2)
F4 Cr5 O16 89.85(17)
F5 Cr5 O16 91.30(17)
O14 Cr5 O16 90.9(2)
O19 Cr5 O16 178.3(2)
F4 Cr5 O17 91.32(17)
F5 Cr5 O17 179.46(18)
O14 Cr5 O17 87.34(19)
O19 Cr5 O17 91.1(2)
O16 Cr5 O17 88.5(2)
F5 Cr6 F6 89.34(14)
F5 Cr6 O13 90.86(17)
F6 Cr6 O13 179.2(2)
F5 Cr6 O10 90.78(17)
F6 Cr6 O10 92.01(17)
O13 Cr6 O10 87.3(2)
F5 Cr6 O12 177.53(18)
F6 Cr6 O12 92.43(17)
O13 Cr6 O12 87.4(2)
O10 Cr6 O12 90.9(2)
F5 Cr6 O15 91.12(16)
F6 Cr6 O15 89.50(17)
O13 Cr6 O15 91.2(2)
O10 Cr6 O15 177.6(2)
O12 Cr6 O15 87.2(2)
O4 Cr7 F7 92.89(19)
O4 Cr7 F6 91.9(2)
F7 Cr7 F6 89.25(13)
O4 Cr7 O8 91.2(3)
F7 Cr7 O8 91.70(18)
F6 Cr7 O8 176.8(2)
O4 Cr7 O11 87.9(3)
F7 Cr7 O11 177.9(2)
F6 Cr7 O11 92.64(18)
O8 Cr7 O11 86.4(2)
O4 Cr7 O9 175.4(2)
F7 Cr7 O9 91.01(18)
F6 Cr7 O9 90.60(18)
O8 Cr7 O9 86.3(2)
O11 Cr7 O9 88.1(3)
F8 Cr8 O1 93.09(18)
F8 Cr8 O5 92.14(18)
O1 Cr8 O5 93.0(2)
F8 Cr8 O7 178.6(2)
O1 Cr8 O7 87.8(2)
O5 Cr8 O7 86.7(2)
F8 Cr8 F7 88.54(13)
O1 Cr8 F7 88.50(18)
O5 Cr8 F7 178.3(2)
O7 Cr8 F7 92.59(17)
F8 Cr8 O3 89.83(16)
O1 Cr8 O3 176.4(2)
O5 Cr8 O3 88.9(2)
O7 Cr8 O3 89.3(2)
F7 Cr8 O3 89.56(16)
Cr2 F1 Ni1 121.60(17)
Cr3 F2 Cr2 121.41(16)
Cr4 F3 Cr3 122.62(17)
Cr5 F4 Cr4 122.74(17)
Cr6 F5 Cr5 124.55(17)
Cr6 F6 Cr7 122.76(17)
Cr7 F7 Cr8 122.29(16)
Cr8 F8 Ni1 122.05(16)
C81 N1 C86 128.2(10)
C81 N1 H86D 92.9
C86 N1 H86D 37.7
C81 N1 H1 115.9
C86 N1 H1 115.9
H86D N1 H1 148.1
C92 N2 C91 124.4(6)
C92 N2 H2A 106.2
C91 N2 H2A 106.2
C92 N2 H2B 106.2
C91 N2 H2B 106.2
H2A N2 H2B 106.4
C1 O1 Cr8 134.2(4)
C1 O2 Ni1 134.3(4)
C6 O3 Cr8 128.4(4)
C6 O4 Cr7 138.4(5)
C11 O5 Cr8 133.7(4)
C11 O6 Ni1 132.4(4)
C16 O7 Cr8 136.1(4)
C16 O8 Cr7 130.8(5)
C21 O9 Cr7 133.2(5)
C21 O10 Cr6 135.5(4)
C26 O11 Cr7 135.7(5)
C26 O12 Cr6 133.3(4)
C31 O13 Cr6 133.2(4)
C31 O14 Cr5 135.2(4)
C36 O15 Cr6 137.2(4)
C36 O16 Cr5 131.5(4)
C41 O17 Cr5 128.4(4)
C41 O18 Cr4 134.1(4)
C46 O19 Cr5 135.1(4)
C46 O20 Cr4 127.1(4)
C51 O21 Cr4 136.6(4)
C51 O22 Cr3 127.7(4)
C56 O23 Cr4 128.2(4)
C56 O24 Cr3 133.7(4)
C61 O25 Cr3 127.1(4)
C61 O26 Cr2 134.0(4)
C66 O27 Cr3 134.0(4)
C66 O28 Cr2 127.7(4)
C71 O29 Cr2 137.5(4)
C71 O30 Ni1 127.7(4)
C76 O31 Cr2 129.3(4)
C76 O32 Ni1 132.7(4)
C81B N1B C86 110.6(15)
C81B N1B H1B 124.7
C86 N1B H1B 124.7
N1B C81B O33B 118.5(13)
N1B C81B C82B 123.4(16)
O33B C81B C82B 117.1(13)
C85B C82B C84B 107.6(10)
C85B C82B C83B 112.4(11)
C84B C82B C83B 108.3(11)
C85B C82B C81B 110.6(11)
C84B C82B C81B 108.9(11)
C83B C82B C81B 109.0(11)
C82B C83B H83D 109.5
C82B C83B H83E 109.5
H83D C83B H83E 109.5
C82B C83B H83F 109.5
H83D C83B H83F 109.5
H83E C83B H83F 109.5
C82B C84B H84D 109.5
C82B C84B H84E 109.5
H84D C84B H84E 109.5
C82B C84B H84F 109.5
H84D C84B H84F 109.5
H84E C84B H84F 109.5
C82B C85B H85D 109.5
C82B C85B H85E 109.5
H85D C85B H85E 109.5
C82B C85B H85F 109.5
H85D C85B H85F 109.5
H85E C85B H85F 109.5
C105 C103 O35 118(2)
C105 C103 C104 118(2)
O35 C103 C104 123.5(19)
C103 C104 H10M 109.5
C103 C104 H10N 109.5
H10M C104 H10N 109.5
C103 C104 H10O 109.5
H10M C104 H10O 109.5
H10N C104 H10O 109.5
C103 C105 H10P 109.5
C103 C105 H10Q 109.5
H10P C105 H10Q 109.5
C103 C105 H10R 109.5
H10P C105 H10R 109.5
H10Q C105 H10R 109.5
O36 C106 C108 113.6(12)
O36 C106 C107 126.6(13)
C108 C106 C107 119.9(12)
O37 C109 C111 112.1(16)
O37 C109 C110 119.8(15)
C111 C109 C110 127.9(18)

loop_
_geom_bond_atom_site_label_1
_geom_bond_atom_site_label_2
_geom_bond_distance
C1 O2 1.240(7)
C1 O1 1.278(8)
C1 C2 1.519(8)
C2 C5 1.495(9)
C2 C3 1.501(9)
C2 C4 1.526(9)
C3 H3A 0.98
C3 H3B 0.98
C3 H3C 0.98
C4 H4A 0.98
C4 H4B 0.98
C4 H4C 0.98
C5 H5A 0.98
C5 H5B 0.98
C5 H5C 0.98
C6 O3 1.231(8)
C6 O4 1.232(8)
C6 C7 1.538(8)
C7 C10 1.476(10)
C7 C8 1.488(10)
C7 C9 1.528(10)
C8 H8A 0.98
C8 H8B 0.98
C8 H8C 0.98
C9 H9A 0.98
C9 H9B 0.98
C9 H9C 0.98
C10 H10A 0.98
C10 H10B 0.98
C10 H10C 0.98
C11 O5 1.255(8)
C11 O6 1.260(7)
C11 C12 1.525(7)
C12 C15 1.491(9)
C12 C13 1.499(8)
C12 C14 1.511(8)
C13 H13A 0.98
C13 H13B 0.98
C13 H13C 0.98
C14 H14A 0.98
C14 H14B 0.98
C14 H14C 0.98
C15 H15A 0.98
C15 H15B 0.98
C15 H15C 0.98
C16 O7 1.170(8)
C16 O8 1.270(8)
C16 C17 1.519(8)
C17 C20 1.453(9)
C17 C18 1.484(9)
C17 C19 1.545(10)
C18 H18A 0.98
C18 H18B 0.98
C18 H18C 0.98
C19 H19A 0.98
C19 H19B 0.98
C19 H19C 0.98
C20 H20A 0.98
C20 H20B 0.98
C20 H20C 0.98
C21 O9 1.229(8)
C21 O10 1.269(8)
C21 C22 1.518(8)
C22 C25 1.504(9)
C22 C24 1.510(9)
C22 C23 1.519(8)
C23 H23A 0.98
C23 H23B 0.98
C23 H23C 0.98
C24 H24A 0.98
C24 H24B 0.98
C24 H24C 0.98
C25 H25A 0.98
C25 H25B 0.98
C25 H25C 0.98
C26 O12 1.217(8)
C26 O11 1.241(8)
C26 C27 1.521(7)
C27 C30 1.496(9)
C27 C28 1.504(9)
C27 C29 1.505(9)
C28 H28A 0.98
C28 H28B 0.98
C28 H28C 0.98
C29 H29A 0.98
C29 H29B 0.98
C29 H29C 0.98
C30 H30A 0.98
C30 H30B 0.98
C30 H30C 0.98
C31 O13 1.260(8)
C31 O14 1.260(8)
C31 C32 1.508(8)
C32 C35 1.474(9)
C32 C33 1.491(9)
C32 C34 1.518(8)
C33 H33A 0.98
C33 H33B 0.98
C33 H33C 0.98
C34 H34A 0.98
C34 H34B 0.98
C34 H34C 0.98
C35 H35A 0.98
C35 H35B 0.98
C35 H35C 0.98
C36 O15 1.244(7)
C36 O16 1.265(7)
C36 C37 1.518(8)
C37 C40 1.502(8)
C37 C39 1.512(8)
C37 C38 1.512(8)
C38 H38A 0.98
C38 H38B 0.98
C38 H38C 0.98
C39 H39A 0.98
C39 H39B 0.98
C39 H39C 0.98
C40 H40A 0.98
C40 H40B 0.98
C40 H40C 0.98
C41 O17 1.246(7)
C41 O18 1.273(8)
C41 C42 1.525(7)
C42 C44 1.501(8)
C42 C43 1.502(9)
C42 C45 1.516(9)
C43 H43A 0.98
C43 H43B 0.98
C43 H43C 0.98
C44 H44A 0.98
C44 H44B 0.98
C44 H44C 0.98
C45 H45A 0.98
C45 H45B 0.98
C45 H45C 0.98
C46 O20 1.246(8)
C46 O19 1.270(8)
C46 C47 1.514(8)
C47 C49 1.493(9)
C47 C48 1.505(9)
C47 C50 1.507(9)
C48 H48A 0.98
C48 H48B 0.98
C48 H48C 0.98
C49 H49A 0.98
C49 H49B 0.98
C49 H49C 0.98
C50 H50A 0.98
C50 H50B 0.98
C50 H50C 0.98
C51 O22 1.272(7)
C51 O21 1.274(7)
C51 C52 1.528(8)
C52 C54 1.504(8)
C52 C55 1.515(8)
C52 C53 1.524(8)
C53 H53A 0.98
C53 H53B 0.98
C53 H53C 0.98
C54 H54A 0.98
C54 H54B 0.98
C54 H54C 0.98
C55 H55A 0.98
C55 H55B 0.98
C55 H55C 0.98
C56 O24 1.253(7)
C56 O23 1.260(7)
C56 C57 1.535(7)
C57 C60 1.498(8)
C57 C58 1.512(7)
C57 C59 1.524(7)
C58 H58A 0.98
C58 H58B 0.98
C58 H58C 0.98
C59 H59A 0.98
C59 H59B 0.98
C59 H59C 0.98
C60 H60A 0.98
C60 H60B 0.98
C60 H60C 0.98
C61 O25 1.258(7)
C61 O26 1.268(7)
C61 C62 1.525(8)
C62 C65 1.499(9)
C62 C64 1.507(8)
C62 C63 1.521(8)
C63 H63A 0.98
C63 H63B 0.98
C63 H63C 0.98
C64 H64A 0.98
C64 H64B 0.98
C64 H64C 0.98
C65 H65A 0.98
C65 H65B 0.98
C65 H65C 0.98
C66 O28 1.264(7)
C66 O27 1.266(7)
C66 C67 1.531(7)
C67 C69 1.504(8)
C67 C68 1.513(7)
C67 C70 1.521(8)
C68 H68A 0.98
C68 H68B 0.98
C68 H68C 0.98
C69 H69A 0.98
C69 H69B 0.98
C69 H69C 0.98
C70 H70A 0.98
C70 H70B 0.98
C70 H70C 0.98
C71 O30 1.247(7)
C71 O29 1.277(7)
C71 C72 1.521(7)
C72 C75 1.504(8)
C72 C73 1.509(8)
C72 C74 1.526(8)
C73 H73A 0.98
C73 H73B 0.98
C73 H73C 0.98
C74 H74A 0.98
C74 H74B 0.98
C74 H74C 0.98
C75 H75A 0.98
C75 H75B 0.98
C75 H75C 0.98
C76 O32 1.227(7)
C76 O31 1.279(7)
C76 C77 1.521(7)
C77 C78 1.462(9)
C77 C80 1.494(10)
C77 C79 1.510(9)
C78 H78A 0.98
C78 H78B 0.98
C78 H78C 0.98
C79 H79A 0.98
C79 H79B 0.98
C79 H79C 0.98
C80 H80A 0.98
C80 H80B 0.98
C80 H80C 0.98
C81 O33 1.241(13)
C81 N1 1.364(13)
C81 C82 1.523(10)
C82 C84 1.494(10)
C82 C83 1.507(11)
C82 C85 1.510(11)
C83 H83A 0.98
C83 H83B 0.98
C83 H83C 0.98
C84 H84A 0.98
C84 H84B 0.98
C84 H84C 0.98
C85 H85A 0.98
C85 H85B 0.98
C85 H85C 0.98
C86 C87 1.482(15)
C86 N1 1.504(14)
C86 N1B 1.56(2)
C86 H86A 0.99
C86 H86B 0.99
C86 H86C 0.97
C86 H86D 0.97
C87 C88 1.359(15)
C87 H87A 0.99
C87 H87B 0.99
C88 C89 1.525(14)
C88 H88A 0.99
C88 H88B 0.99
C89 C90 1.400(12)
C89 H89A 0.99
C89 H89B 0.99
C90 C91 1.425(10)
C90 H90A 0.99
C90 H90B 0.99
C91 N2 1.437(9)
C91 H91A 0.99
C91 H91B 0.99
C92 N2 1.418(9)
C92 C93 1.447(10)
C92 H92A 0.99
C92 H92B 0.99
C93 C94 1.435(11)
C93 H93A 0.99
C93 H93B 0.99
C94 C95 1.431(12)
C94 H94A 0.99
C94 H94B 0.99
C95 C96 1.293(16)
C95 C96B 1.490(18)
C95 H95A 0.99
C95 H95B 0.99
C95 H95X 0.97
C95 H95Z 0.97
N3 C98 1.419(12)
N3 C97 1.440(13)
N3 H3 0.88
O34 C98 1.187(12)
C96 C97 1.470(16)
C96 H95X 0.7085
C96 H96A 0.99
C96 H96B 0.99
C97 H97A 0.99
C97 H97B 0.99
C98 C99 1.528(10)
C99 C101 1.486(10)
C99 C100 1.491(10)
C99 C102 1.498(10)
C100 H10D 0.98
C100 H10E 0.98
C100 H10F 0.98
C101 H10G 0.98
C101 H10H 0.98
C101 H10I 0.98
C102 H10J 0.98
C102 H10K 0.98
C102 H10L 0.98
N3B C98B 1.413(16)
N3B C97B 1.453(17)
N3B H3B1 0.88
O34B C98B 1.195(17)
C96B C97B 1.477(19)
C96B H96C 0.99
C96B H96D 0.99
C97B H97C 0.99
C97B H97D 0.99
C98B C99B 1.524(11)
C99B C202 1.491(12)
C99B C200 1.503(12)
C99B C201 1.512(12)
C200 H20D 0.98
C200 H20E 0.98
C200 H20F 0.98
C201 H20G 0.98
C201 H20H 0.98
C201 H20I 0.98
C202 H20J 0.98
C202 H20K 0.98
C202 H20L 0.98
Ni1 F8 1.964(3)
Ni1 O2 1.969(4)
Ni1 F1 1.973(3)
Ni1 O6 1.975(4)
Ni1 O32 1.982(4)
Ni1 O30 2.000(4)
Cr2 F1 1.911(3)
Cr2 O31 1.943(4)
Cr2 F2 1.949(3)
Cr2 O29 1.956(4)
Cr2 O26 1.969(4)
Cr2 O28 1.972(4)
Cr3 F2 1.920(3)
Cr3 F3 1.934(3)
Cr3 O25 1.942(4)
Cr3 O27 1.946(4)
Cr3 O22 1.951(4)
Cr3 O24 1.959(4)
Cr4 F3 1.917(3)
Cr4 F4 1.928(3)
Cr4 O18 1.939(4)
Cr4 O23 1.945(4)
Cr4 O21 1.946(5)
Cr4 O20 1.955(5)
Cr5 F4 1.919(3)
Cr5 F5 1.928(3)
Cr5 O14 1.939(4)
Cr5 O19 1.947(5)
Cr5 O16 1.956(5)
Cr5 O17 1.963(4)
Cr6 F5 1.916(3)
Cr6 F6 1.921(3)
Cr6 O13 1.950(5)
Cr6 O10 1.951(5)
Cr6 O12 1.954(4)
Cr6 O15 1.956(5)
Cr7 O4 1.886(6)
Cr7 F7 1.902(3)
Cr7 F6 1.932(3)
Cr7 O8 1.944(5)
Cr7 O11 1.952(5)
Cr7 O9 1.954(5)
Cr8 F8 1.930(3)
Cr8 O1 1.944(5)
Cr8 O5 1.953(5)
Cr8 O7 1.961(5)
Cr8 F7 1.963(3)
Cr8 O3 2.055(5)
N1 H86D 0.8808
N1 H1 0.88
N2 H2A 0.92
N2 H2B 0.92
O33B C81B 1.33(2)
N1B C81B 1.28(2)
N1B H1B 0.88
C81B C82B 1.523(10)
C82B C85B 1.499(12)
C82B C84B 1.509(11)
C82B C83B 1.510(9)
C83B H83D 0.98
C83B H83E 0.98
C83B H83F 0.98
C84B H84D 0.98
C84B H84E 0.98
C84B H84F 0.98
C85B H85D 0.98
C85B H85E 0.98
C85B H85F 0.98
O35 C103 1.44(3)
C103 C105 1.07(3)
C103 C104 1.55(3)
C104 H10M 0.98
C104 H10N 0.98
C104 H10O 0.98
C105 H10P 0.98
C105 H10Q 0.98
C105 H10R 0.98
O36 C106 1.359(15)
C106 C108 1.381(14)
C106 C107 1.392(15)
C107 H10S 0.98
C107 H10T 0.98
C107 H10U 0.98
C108 H10V 0.98
C108 H10W 0.98
C108 H10$ 0.98
O37 C109 1.360(18)
C109 C111 1.372(18)
C109 C110 1.393(19)
C110 H11A 0.98
C110 H11B 0.98
C110 H11C 0.98
C111 H11D 0.98
C111 H11E 0.98
C111 H11F 0.98
